data_7244782
loop_
_publ_author_name
'Ignaszak, Anna'
'Patterson, Nigel'
'O'Brien, Connor'
'True, Allison'
'Elsegood, Mark R. J.'
'Prior, Timothy J.'
'Redshaw, Carl'

_publ_section_title
;
 Heterometallic cobalt(ii) calix[6 and 8]arenes: synthesis, structure and
 electrochemical activity
;
_journal_issue 19
_journal_name_full 'RSC Advances'
_journal_page_first 11672
_journal_page_last 11685
_journal_paper_doi 10.1039/D2RA01009G
_journal_volume 12
_journal_year 2022
_chemical_formula_moiety
;

C154 H196 Br2 Co3 Li9 N7 O16, 10(C2 H3 N), 5[CH3CN]
;
_chemical_formula_sum 'C184 H239 Br2 Co3 Li9 N22 O16'
_chemical_formula_weight 3414.079
_space_group_crystal_system monoclinic
_space_group_IT_number 14
_space_group_name_Hall '-P 2ybc'
_space_group_name_H-M_alt 'P 1 21/c 1'
_atom_sites_solution_hydrogens geom
_audit_creation_method SHELXL-2018/1
_audit_update_record
;
2021-06-15 deposited with the CCDC.	2022-03-14 downloaded from the CCDC.
;
_cell_angle_alpha 90
_cell_angle_beta 91.986(2)
_cell_angle_gamma 90
_cell_formula_units_Z 4
_cell_length_a 16.6753(4)
_cell_length_b 61.6021(17)
_cell_length_c 18.8069(7)
_cell_measurement_reflns_used 26345
_cell_measurement_temperature 100(2)
_cell_measurement_theta_max 27.447
_cell_measurement_theta_min 2.23
_cell_volume 19307.5(10)
_computing_cell_refinement 'CrysAlisPro 1.171.38.43 (Rigaku OD, 2015)'
_computing_data_collection 'CrysAlisPro 1.171.38.43 (Rigaku OD, 2015)'
_computing_data_reduction 'CrysAlisPro 1.171.38.43 (Rigaku OD, 2015)'
_computing_structure_refinement 'SHELXL-2018/1 (Sheldrick, 2018)'
_computing_structure_solution 'SHELXT (Sheldrick, 2015)'
_diffrn_ambient_temperature 100(2)
_diffrn_detector_area_resol_mean 28.5714
_diffrn_measured_fraction_theta_full 0.999
_diffrn_measured_fraction_theta_max 0.999
_diffrn_measurement_device_type
;
Rigaku FRE+ equipped with VHF Varimax confocal mirrors and an 
AFC10 goniometer and HG Saturn 724+ detector
;
_diffrn_measurement_method 'profile data from \w-scans'
_diffrn_radiation_type MoK\a
_diffrn_radiation_wavelength 0.71073
_diffrn_reflns_av_unetI/netI 0.0904
_diffrn_reflns_Laue_measured_fraction_full 0.999
_diffrn_reflns_Laue_measured_fraction_max 0.999
_diffrn_reflns_limit_h_max 19
_diffrn_reflns_limit_h_min -19
_diffrn_reflns_limit_k_max 71
_diffrn_reflns_limit_k_min -73
_diffrn_reflns_limit_l_max 22
_diffrn_reflns_limit_l_min -22
_diffrn_reflns_number 79547
_diffrn_reflns_point_group_measured_fraction_full 0.999
_diffrn_reflns_point_group_measured_fraction_max 0.999
_diffrn_reflns_theta_full 25.027
_diffrn_reflns_theta_max 25.027
_diffrn_reflns_theta_min 2.056
_diffrn_source 'rotating anode'
_exptl_absorpt_coefficient_mu 0.726
_exptl_absorpt_correction_T_max 1.0000
_exptl_absorpt_correction_T_min 0.71287
_exptl_absorpt_correction_type multi-scan
_exptl_absorpt_process_details
;
CrysAlisPro 1.171.38.43 (Rigaku Oxford Diffraction, 2015)
Empirical absorption correction using spherical harmonics,
 implemented in SCALE3 ABSPACK scaling algorithm.
;
_exptl_crystal_colour blue
_exptl_crystal_density_diffrn 1.175
_exptl_crystal_description block
_exptl_crystal_F_000 6748
_exptl_crystal_size_max 0.220
_exptl_crystal_size_mid 0.120
_exptl_crystal_size_min 0.015
_refine_diff_density_max 1.723
_refine_diff_density_min -1.053
_refine_diff_density_rms 0.158
_refine_ls_extinction_method none
_refine_ls_goodness_of_fit_ref 1.065
_refine_ls_hydrogen_treatment constr
_refine_ls_matrix_type full
_refine_ls_number_parameters 2006
_refine_ls_number_reflns 79547
_refine_ls_number_restraints 3178
_refine_ls_restrained_S_all 1.054
_refine_ls_R_factor_all 0.2373
_refine_ls_R_factor_gt 0.1766
_refine_ls_shift/su_max 0.005
_refine_ls_shift/su_mean 0.000
_refine_ls_structure_factor_coef Fsqd
_refine_ls_weighting_details 'w=1/[\s^2^(Fo^2^)+(0.1119P)^2^+400.6648P] where P=(Fo^2^+2Fc^2^)/3'
_refine_ls_weighting_scheme calc
_refine_ls_wR_factor_gt 0.3987
_refine_ls_wR_factor_ref 0.4369
_reflns_Friedel_coverage 0.000
_reflns_number_gt 52688
_reflns_number_total 79547
_reflns_threshold_expression 'I > 2\s(I)'
_cod_data_source_file d2ra01009g2.cif
_cod_data_source_block CoLi1
_cod_original_sg_symbol_H-M 'P 21/c'
_cod_database_code 7244782
_shelx_shelxl_version_number 2018/1
_shelx_space_group_comment
;
The symmetry employed for this shelxl refinement is uniquely defined
by the following loop, which should always be used as a source of
symmetry information in preference to the above space-group names.
They are only intended as comments.
;
_shelx_estimated_absorpt_t_min 0.857
_shelx_estimated_absorpt_t_max 0.989

loop_
_space_group_symop_operation_xyz
'x, y, z'
'-x, y+1/2, -z+1/2'
'-x, -y, -z'
'x, -y-1/2, z-1/2'

loop_
_atom_site_label
_atom_site_type_symbol
_atom_site_fract_x
_atom_site_fract_y
_atom_site_fract_z
_atom_site_U_iso_or_equiv
_atom_site_adp_type
_atom_site_occupancy
_atom_site_site_symmetry_order
_atom_site_calc_flag
_atom_site_refinement_flags_posn
_atom_site_refinement_flags_adp
_atom_site_refinement_flags_occupancy
_atom_site_disorder_assembly
_atom_site_disorder_group
C1 C 0.6171(12) 0.4978(3) 0.1985(11) 0.064(4) Uani 1 1 d . U . . .
C2 C 0.6509(13) 0.4972(4) 0.1312(12) 0.070(5) Uani 1 1 d . U . . .
C3 C 0.7058(13) 0.4819(4) 0.1168(13) 0.076(5) Uani 1 1 d . U . . .
H3 H 0.724800 0.481301 0.069816 0.091 Uiso 1 1 calc R U . . .
C4 C 0.7357(14) 0.4675(4) 0.1642(12) 0.077(5) Uani 1 1 d . U . . .
C5 C 0.7057(12) 0.4689(3) 0.2325(11) 0.066(5) Uani 1 1 d . U . . .
H5 H 0.724960 0.458964 0.267772 0.079 Uiso 1 1 calc R U . . .
C6 C 0.6496(11) 0.4840(3) 0.2510(11) 0.060(4) Uani 1 1 d . U . . .
C7 C 0.8004(15) 0.4511(4) 0.1479(14) 0.085(6) Uani 1 1 d . U . . .
C8 C 0.845(2) 0.4570(6) 0.083(2) 0.172(13) Uani 1 1 d . U . . .
H8A H 0.864226 0.471970 0.087309 0.258 Uiso 1 1 calc R U . . .
H8B H 0.890570 0.447172 0.078196 0.258 Uiso 1 1 calc R U . . .
H8C H 0.808856 0.455726 0.040860 0.258 Uiso 1 1 calc R U . . .
C9 C 0.7728(18) 0.4299(5) 0.142(2) 0.139(11) Uani 1 1 d . U . . .
H9A H 0.726222 0.429370 0.108795 0.209 Uiso 1 1 calc R U . . .
H9B H 0.815459 0.420591 0.124231 0.209 Uiso 1 1 calc R U . . .
H9C H 0.757241 0.424660 0.188788 0.209 Uiso 1 1 calc R U . . .
C10 C 0.872(2) 0.4537(7) 0.197(2) 0.181(13) Uani 1 1 d . U . . .
H10A H 0.887673 0.468944 0.198960 0.271 Uiso 1 1 calc R U . . .
H10B H 0.857717 0.448889 0.245164 0.271 Uiso 1 1 calc R U . . .
H10C H 0.915935 0.444820 0.180607 0.271 Uiso 1 1 calc R U . . .
C11 C 0.6236(12) 0.5144(3) 0.0757(11) 0.067(5) Uani 1 1 d . U . . .
H11A H 0.603514 0.507327 0.031262 0.080 Uiso 1 1 calc R U . . .
H11B H 0.580312 0.523552 0.094363 0.080 Uiso 1 1 calc R U . . .
C12 C 0.7224(11) 0.5453(3) 0.1056(10) 0.056(4) Uani 1 1 d . U . . .
C13 C 0.7923(12) 0.5571(3) 0.0935(11) 0.065(5) Uani 1 1 d . U . . .
C14 C 0.8365(13) 0.5515(4) 0.0348(11) 0.071(5) Uani 1 1 d . U . . .
H14 H 0.886074 0.558740 0.028517 0.085 Uiso 1 1 calc R U . . .
C15 C 0.8121(15) 0.5357(4) -0.0163(13) 0.088(6) Uani 1 1 d . U . . .
C16 C 0.7449(13) 0.5241(4) 0.0006(11) 0.072(5) Uani 1 1 d . U . . .
H16 H 0.728311 0.512551 -0.030155 0.087 Uiso 1 1 calc R U . . .
C17 C 0.6983(13) 0.5282(4) 0.0616(12) 0.072(5) Uani 1 1 d . U . . .
C18 C 0.8655(17) 0.5299(5) -0.0792(15) 0.102(7) Uani 1 1 d . U . . .
C19 C 0.8971(18) 0.5511(5) -0.1085(15) 0.119(9) Uani 1 1 d . U . . .
H19A H 0.922439 0.559598 -0.069730 0.178 Uiso 1 1 calc R U . . .
H19B H 0.936709 0.548049 -0.144457 0.178 Uiso 1 1 calc R U . . .
H19C H 0.852536 0.559449 -0.130219 0.178 Uiso 1 1 calc R U . . .
C20 C 0.8284(18) 0.5162(6) -0.1270(15) 0.132(10) Uani 1 1 d . U . . .
H20A H 0.780464 0.523342 -0.147796 0.199 Uiso 1 1 calc R U . . .
H20B H 0.865234 0.512700 -0.164770 0.199 Uiso 1 1 calc R U . . .
H20C H 0.812713 0.502888 -0.102809 0.199 Uiso 1 1 calc R U . . .
C21 C 0.9392(19) 0.5192(6) -0.0468(17) 0.143(10) Uani 1 1 d . U . . .
H21A H 0.965490 0.529108 -0.012536 0.215 Uiso 1 1 calc R U . . .
H21B H 0.923833 0.505848 -0.022409 0.215 Uiso 1 1 calc R U . . .
H21C H 0.976355 0.515661 -0.084370 0.215 Uiso 1 1 calc R U . . .
C22 C 0.8212(10) 0.5743(3) 0.1419(9) 0.051(4) Uani 1 1 d . U . . .
H22A H 0.880416 0.574889 0.139887 0.061 Uiso 1 1 calc R U . . .
H22B H 0.808222 0.570031 0.190982 0.061 Uiso 1 1 calc R U . . .
C23 C 0.7391(9) 0.6076(3) 0.1775(9) 0.041(3) Uani 1 1 d . U . . .
C24 C 0.7195(8) 0.6298(3) 0.1682(8) 0.038(3) Uani 1 1 d . U . . .
C25 C 0.7435(8) 0.6403(3) 0.1050(8) 0.042(3) Uani 1 1 d . U . . .
H25 H 0.728329 0.654949 0.097138 0.050 Uiso 1 1 calc R U . . .
C26 C 0.7873(10) 0.6301(3) 0.0554(9) 0.050(4) Uani 1 1 d . U . . .
C27 C 0.8081(10) 0.6085(3) 0.0691(9) 0.050(4) Uani 1 1 d . U . . .
H27 H 0.838261 0.601235 0.034392 0.060 Uiso 1 1 calc R U . . .
C28 C 0.7888(10) 0.5969(3) 0.1286(10) 0.056(4) Uani 1 1 d . U . . .
C29 C 0.8122(12) 0.6414(4) -0.0130(11) 0.070(5) Uani 1 1 d . U . . .
C30 C 0.788(2) 0.6623(5) -0.0167(17) 0.153(11) Uani 1 1 d . U . . .
H30A H 0.730290 0.663115 -0.007283 0.230 Uiso 1 1 calc R U . . .
H30B H 0.817959 0.670968 0.018737 0.230 Uiso 1 1 calc R U . . .
H30C H 0.796880 0.668051 -0.064377 0.230 Uiso 1 1 calc R U . . .
C31 C 0.782(2) 0.6272(6) -0.0779(15) 0.162(12) Uani 1 1 d . U . . .
H31A H 0.801419 0.612282 -0.071879 0.243 Uiso 1 1 calc R U . . .
H31B H 0.722777 0.627083 -0.080130 0.243 Uiso 1 1 calc R U . . .
H31C H 0.801480 0.633259 -0.122072 0.243 Uiso 1 1 calc R U . . .
C32 C 0.8990(16) 0.6369(6) -0.0260(17) 0.135(10) Uani 1 1 d . U . . .
H32A H 0.909134 0.621300 -0.021817 0.203 Uiso 1 1 calc R U . . .
H32B H 0.911652 0.641807 -0.073928 0.203 Uiso 1 1 calc R U . . .
H32C H 0.932731 0.644724 0.009186 0.203 Uiso 1 1 calc R U . . .
C33 C 0.6717(8) 0.6414(3) 0.2229(8) 0.036(3) Uani 1 1 d . U . . .
H33A H 0.663539 0.656690 0.207978 0.043 Uiso 1 1 calc R U . . .
H33B H 0.618301 0.634507 0.225552 0.043 Uiso 1 1 calc R U . . .
C34 C 0.6768(8) 0.6293(2) 0.3521(8) 0.032(3) Uani 1 1 d . U . . .
C35 C 0.7216(8) 0.6271(2) 0.4165(8) 0.034(3) Uani 1 1 d . U . . .
C36 C 0.7947(8) 0.6380(3) 0.4244(8) 0.038(3) Uani 1 1 d . U . . .
H36 H 0.823294 0.636644 0.468737 0.046 Uiso 1 1 calc R U . . .
C37 C 0.8283(8) 0.6504(3) 0.3734(8) 0.038(3) Uani 1 1 d . U . . .
C38 C 0.7853(8) 0.6511(2) 0.3073(8) 0.034(3) Uani 1 1 d . U . . .
H38 H 0.807724 0.658941 0.269388 0.041 Uiso 1 1 calc R U . . .
C39 C 0.7128(8) 0.6409(2) 0.2952(8) 0.036(3) Uani 1 1 d . U . . .
C40 C 0.9050(9) 0.6625(3) 0.3877(9) 0.043(3) Uani 1 1 d . U . . .
C41 C 0.9008(8) 0.6760(3) 0.4571(9) 0.047(4) Uani 1 1 d . U . . .
H41A H 0.951477 0.683843 0.465433 0.070 Uiso 1 1 calc R U . . .
H41B H 0.856629 0.686496 0.452449 0.070 Uiso 1 1 calc R U . . .
H41C H 0.891616 0.666324 0.497274 0.070 Uiso 1 1 calc R U . . .
C42 C 0.9237(9) 0.6789(3) 0.3279(9) 0.049(4) Uani 1 1 d . U . . .
H42A H 0.974224 0.686415 0.339740 0.073 Uiso 1 1 calc R U . . .
H42B H 0.928349 0.671150 0.282757 0.073 Uiso 1 1 calc R U . . .
H42C H 0.880145 0.689589 0.323330 0.073 Uiso 1 1 calc R U . . .
C43 C 0.9749(9) 0.6466(3) 0.3946(10) 0.053(4) Uani 1 1 d . U . . .
H43A H 1.024901 0.654680 0.403918 0.080 Uiso 1 1 calc R U . . .
H43B H 0.966036 0.636613 0.434014 0.080 Uiso 1 1 calc R U . . .
H43C H 0.978818 0.638394 0.350273 0.080 Uiso 1 1 calc R U . . .
C44 C 0.6879(9) 0.6136(3) 0.4761(8) 0.042(4) Uani 1 1 d . U . . .
H44A H 0.631735 0.609695 0.462831 0.051 Uiso 1 1 calc R U . . .
H44B H 0.686827 0.622627 0.519582 0.051 Uiso 1 1 calc R U . . .
C45 C 0.7508(9) 0.5781(3) 0.4411(9) 0.046(3) Uani 1 1 d . U . . .
C46 C 0.7964(10) 0.5593(3) 0.4581(10) 0.050(4) Uani 1 1 d . U . . .
C47 C 0.8196(12) 0.5557(4) 0.5305(11) 0.072(5) Uani 1 1 d . U . . .
H47 H 0.848772 0.542963 0.542987 0.086 Uiso 1 1 calc R U . . .
C48 C 0.8015(13) 0.5700(4) 0.5820(11) 0.073(5) Uani 1 1 d . U . . .
C49 C 0.7603(11) 0.5892(3) 0.5633(10) 0.060(5) Uani 1 1 d . U . . .
H49 H 0.750607 0.599817 0.598726 0.072 Uiso 1 1 calc R U . . .
C50 C 0.7339(10) 0.5928(3) 0.4937(9) 0.046(4) Uani 1 1 d . U . . .
C51 C 0.8208(17) 0.5666(5) 0.6623(13) 0.097(6) Uani 1 1 d . U . . .
C52 C 0.878(2) 0.5831(7) 0.6910(18) 0.176(13) Uani 1 1 d . U . . .
H52A H 0.924023 0.584092 0.659997 0.264 Uiso 1 1 calc R U . . .
H52B H 0.851325 0.597253 0.692869 0.264 Uiso 1 1 calc R U . . .
H52C H 0.896785 0.578882 0.738954 0.264 Uiso 1 1 calc R U . . .
C53 C 0.752(2) 0.5642(8) 0.704(2) 0.193(14) Uani 1 1 d . U . . .
H53A H 0.716413 0.553141 0.682942 0.290 Uiso 1 1 calc R U . . .
H53B H 0.768784 0.559681 0.752582 0.290 Uiso 1 1 calc R U . . .
H53C H 0.723323 0.578053 0.706498 0.290 Uiso 1 1 calc R U . . .
C54 C 0.871(2) 0.5455(6) 0.6717(18) 0.171(12) Uani 1 1 d . U . . .
H54A H 0.919129 0.546523 0.643509 0.256 Uiso 1 1 calc R U . . .
H54B H 0.886621 0.543632 0.722017 0.256 Uiso 1 1 calc R U . . .
H54C H 0.838640 0.533058 0.655477 0.256 Uiso 1 1 calc R U . . .
C55 C 0.8257(9) 0.5443(3) 0.4020(10) 0.053(4) Uani 1 1 d . U . . .
H55A H 0.885132 0.544250 0.404719 0.063 Uiso 1 1 calc R U . . .
H55B H 0.808821 0.550174 0.354866 0.063 Uiso 1 1 calc R U . . .
C56 C 0.7230(10) 0.5152(3) 0.3707(10) 0.053(4) Uani 1 1 d . U . . .
C57 C 0.7005(10) 0.4932(3) 0.3746(10) 0.053(4) Uani 1 1 d . U . . .
C58 C 0.7463(12) 0.4781(4) 0.4103(12) 0.071(5) Uani 1 1 d . U . . .
H58 H 0.728541 0.463413 0.411859 0.086 Uiso 1 1 calc R U . . .
C59 C 0.8160(14) 0.4836(4) 0.4433(13) 0.081(6) Uani 1 1 d . U . . .
C60 C 0.8414(13) 0.5053(4) 0.4415(13) 0.081(6) Uani 1 1 d . U . . .
H60 H 0.890747 0.509210 0.464782 0.097 Uiso 1 1 calc R U . . .
C61 C 0.7965(10) 0.5209(3) 0.4068(10) 0.054(4) Uani 1 1 d . U . . .
C62 C 0.8673(19) 0.4659(5) 0.4821(18) 0.122(8) Uani 1 1 d . U . . .
C63 C 0.877(2) 0.4462(6) 0.430(2) 0.162(12) Uani 1 1 d . U . . .
H63A H 0.823562 0.441776 0.410965 0.243 Uiso 1 1 calc R U . . .
H63B H 0.910334 0.450421 0.390680 0.243 Uiso 1 1 calc R U . . .
H63C H 0.901624 0.433969 0.455813 0.243 Uiso 1 1 calc R U . . .
C64 C 0.813(2) 0.4534(5) 0.5322(18) 0.141(10) Uani 1 1 d . U . . .
H64A H 0.761860 0.450088 0.507230 0.212 Uiso 1 1 calc R U . . .
H64B H 0.839403 0.439855 0.546974 0.212 Uiso 1 1 calc R U . . .
H64C H 0.803007 0.462286 0.574182 0.212 Uiso 1 1 calc R U . . .
C65 C 0.939(2) 0.4717(6) 0.507(2) 0.174(13) Uani 1 1 d . U . . .
H65A H 0.967489 0.479559 0.470630 0.261 Uiso 1 1 calc R U . . .
H65B H 0.933119 0.481190 0.548849 0.261 Uiso 1 1 calc R U . . .
H65C H 0.969515 0.458759 0.521642 0.261 Uiso 1 1 calc R U . . .
C66 C 0.6261(11) 0.4856(3) 0.3281(10) 0.059(4) Uani 1 1 d . U . . .
H66A H 0.607585 0.471259 0.344785 0.071 Uiso 1 1 calc R U . . .
H66B H 0.581646 0.496097 0.332428 0.071 Uiso 1 1 calc R U . . .
C71 C 0.1751(7) 0.7449(2) 0.3458(7) 0.028(3) Uani 1 1 d . U . . .
C72 C 0.2077(7) 0.7653(3) 0.3370(7) 0.029(3) Uani 1 1 d . U . . .
C73 C 0.1775(7) 0.7832(3) 0.3685(7) 0.032(3) Uani 1 1 d . U . . .
H73 H 0.199941 0.797019 0.358797 0.039 Uiso 1 1 calc R U . . .
C74 C 0.1123(8) 0.7816(3) 0.4162(7) 0.031(3) Uani 1 1 d . U . . .
C75 C 0.0838(7) 0.7612(2) 0.4264(6) 0.024(3) Uani 1 1 d . U . . .
H75 H 0.040919 0.759600 0.457902 0.028 Uiso 1 1 calc R U . . .
C76 C 0.1115(7) 0.7428(2) 0.3950(7) 0.027(3) Uani 1 1 d . U . . .
C77 C 0.0812(8) 0.8019(3) 0.4499(8) 0.039(3) Uani 1 1 d . U . . .
C78 C 0.1506(12) 0.8144(4) 0.4902(11) 0.070(6) Uani 1 1 d . U . . .
H78A H 0.175915 0.804907 0.526157 0.104 Uiso 1 1 calc R U . . .
H78B H 0.190595 0.818936 0.456182 0.104 Uiso 1 1 calc R U . . .
H78C H 0.128749 0.827270 0.513377 0.104 Uiso 1 1 calc R U . . .
C79 C 0.0442(12) 0.8167(3) 0.3960(10) 0.068(5) Uani 1 1 d . U . . .
H79A H 0.024425 0.829720 0.419549 0.102 Uiso 1 1 calc R U . . .
H79B H 0.084231 0.820780 0.361597 0.102 Uiso 1 1 calc R U . . .
H79C H -0.000721 0.809265 0.371288 0.102 Uiso 1 1 calc R U . . .
C80 C 0.0216(12) 0.7968(3) 0.5088(11) 0.073(6) Uani 1 1 d . U . . .
H80A H 0.047186 0.787011 0.543931 0.110 Uiso 1 1 calc R U . . .
H80B H 0.006194 0.810286 0.532214 0.110 Uiso 1 1 calc R U . . .
H80C H -0.026244 0.789779 0.487595 0.110 Uiso 1 1 calc R U . . .
C81 C 0.2837(7) 0.7675(3) 0.2928(7) 0.029(3) Uani 1 1 d . U . . .
H81A H 0.294498 0.753486 0.268934 0.034 Uiso 1 1 calc R U . . .
H81B H 0.274749 0.778643 0.255557 0.034 Uiso 1 1 calc R U . . .
C82 C 0.3957(7) 0.7591(2) 0.3815(7) 0.025(3) Uani 1 1 d . U . . .
C83 C 0.4586(7) 0.7660(2) 0.4265(7) 0.024(3) Uani 1 1 d . U . . .
C84 C 0.4798(8) 0.7880(2) 0.4279(8) 0.034(3) Uani 1 1 d . U . . .
H84 H 0.521384 0.792667 0.460202 0.040 Uiso 1 1 calc R U . . .
C85 C 0.4435(9) 0.8027(3) 0.3853(9) 0.040(3) Uani 1 1 d . U . . .
C86 C 0.3808(7) 0.7958(2) 0.3424(7) 0.030(3) Uani 1 1 d . U . . .
H86 H 0.352735 0.806083 0.313136 0.036 Uiso 1 1 calc R U . . .
C87 C 0.3565(7) 0.7738(2) 0.3404(7) 0.026(3) Uani 1 1 d . U . . .
C88 C 0.4656(10) 0.8267(3) 0.3885(10) 0.051(4) Uani 1 1 d . U . . .
C89 C 0.5480(11) 0.8307(3) 0.4219(12) 0.071(6) Uani 1 1 d . U . . .
H89A H 0.588130 0.822740 0.395279 0.106 Uiso 1 1 calc R U . . .
H89B H 0.560085 0.846240 0.420836 0.106 Uiso 1 1 calc R U . . .
H89C H 0.549345 0.825615 0.471359 0.106 Uiso 1 1 calc R U . . .
C90 C 0.4707(11) 0.8360(3) 0.3104(11) 0.063(5) Uani 1 1 d . U . . .
H90A H 0.510201 0.827669 0.284327 0.094 Uiso 1 1 calc R U . . .
H90B H 0.418076 0.834875 0.285911 0.094 Uiso 1 1 calc R U . . .
H90C H 0.487163 0.851289 0.312574 0.094 Uiso 1 1 calc R U . . .
C91 C 0.4055(11) 0.8391(3) 0.4306(9) 0.053(4) Uani 1 1 d . U . . .
H91A H 0.351483 0.836752 0.409737 0.080 Uiso 1 1 calc R U . . .
H91B H 0.407525 0.833999 0.479967 0.080 Uiso 1 1 calc R U . . .
H91C H 0.418266 0.854625 0.429444 0.080 Uiso 1 1 calc R U . . .
C92 C 0.5016(7) 0.7496(2) 0.4765(7) 0.025(3) Uani 1 1 d . U . . .
H92A H 0.521363 0.757421 0.519644 0.030 Uiso 1 1 calc R U . . .
H92B H 0.461902 0.738734 0.491630 0.030 Uiso 1 1 calc R U . . .
C93 C 0.5705(7) 0.7147(2) 0.4391(6) 0.023(2) Uani 1 1 d . U . . .
C94 C 0.6425(7) 0.7039(2) 0.4204(6) 0.022(2) Uani 1 1 d . U . . .
C95 C 0.7051(7) 0.7163(2) 0.4010(7) 0.027(3) Uani 1 1 d . U . . .
H95 H 0.751467 0.708892 0.385837 0.033 Uiso 1 1 calc R U . . .
C96 C 0.7083(7) 0.7389(2) 0.4011(7) 0.027(3) Uani 1 1 d . U . . .
C97 C 0.6396(7) 0.7491(2) 0.4229(7) 0.028(3) Uani 1 1 d . U . . .
H97 H 0.638013 0.764518 0.423265 0.034 Uiso 1 1 calc R U . . .
C98 C 0.5723(8) 0.7376(2) 0.4446(7) 0.029(3) Uani 1 1 d . U . . .
C99 C 0.7803(8) 0.7518(3) 0.3717(8) 0.038(3) Uani 1 1 d . U . . .
C100 C 0.7931(10) 0.7447(3) 0.2945(9) 0.056(5) Uani 1 1 d . U . . .
H10F H 0.798925 0.728867 0.292791 0.084 Uiso 1 1 calc R U . . .
H10D H 0.746793 0.749094 0.264412 0.084 Uiso 1 1 calc R U . . .
H10E H 0.841741 0.751541 0.277218 0.084 Uiso 1 1 calc R U . . .
C101 C 0.8552(8) 0.7450(3) 0.4173(10) 0.053(5) Uani 1 1 d . U . . .
H10J H 0.861582 0.729199 0.415028 0.080 Uiso 1 1 calc R U . . .
H10K H 0.902897 0.752046 0.398974 0.080 Uiso 1 1 calc R U . . .
H10I H 0.848371 0.749405 0.466807 0.080 Uiso 1 1 calc R U . . .
C102 C 0.7713(8) 0.7757(3) 0.3756(9) 0.046(4) Uani 1 1 d . U . . .
H10M H 0.763247 0.779966 0.425021 0.068 Uiso 1 1 calc R U . . .
H10P H 0.819903 0.782643 0.358619 0.068 Uiso 1 1 calc R U . . .
H10L H 0.724956 0.780196 0.345813 0.068 Uiso 1 1 calc R U . . .
C103 C 0.6419(8) 0.6799(2) 0.4165(7) 0.029(3) Uani 1 1 d . U . . .
H10H H 0.696002 0.675024 0.403588 0.034 Uiso 1 1 calc R U . . .
H10G H 0.603938 0.675539 0.377515 0.034 Uiso 1 1 calc R U . . .
C104 C 0.5486(7) 0.6557(2) 0.4853(7) 0.029(3) Uani 1 1 d . U . . .
C105 C 0.5232(7) 0.6466(2) 0.5495(7) 0.032(3) Uani 1 1 d . U . . .
C106 C 0.5751(8) 0.6486(2) 0.6088(8) 0.032(3) Uani 1 1 d . U . . .
H106 H 0.559169 0.642258 0.652072 0.039 Uiso 1 1 calc R U . . .
C107 C 0.6464(8) 0.6590(3) 0.6092(8) 0.036(3) Uani 1 1 d . U . . .
C108 C 0.6660(8) 0.6697(3) 0.5471(8) 0.035(3) Uani 1 1 d . U . . .
H108 H 0.712876 0.678498 0.547491 0.041 Uiso 1 1 calc R U . . .
C109 C 0.6192(7) 0.6681(2) 0.4837(7) 0.028(3) Uani 1 1 d . U . . .
C110 C 0.7038(8) 0.6603(3) 0.6764(9) 0.042(3) Uani 1 1 d . U . . .
C111 C 0.7899(9) 0.6551(3) 0.6529(10) 0.059(5) Uani 1 1 d . U . . .
H11C H 0.791185 0.640492 0.632526 0.088 Uiso 1 1 calc R U . . .
H11D H 0.805627 0.665710 0.617034 0.088 Uiso 1 1 calc R U . . .
H11E H 0.827283 0.655924 0.694153 0.088 Uiso 1 1 calc R U . . .
C112 C 0.6838(10) 0.6425(3) 0.7284(10) 0.061(5) Uani 1 1 d . U . . .
H11F H 0.686535 0.628348 0.704573 0.091 Uiso 1 1 calc R U . . .
H11G H 0.722347 0.642786 0.768898 0.091 Uiso 1 1 calc R U . . .
H11H H 0.629489 0.644731 0.745317 0.091 Uiso 1 1 calc R U . . .
C113 C 0.7013(12) 0.6825(3) 0.7074(10) 0.069(5) Uani 1 1 d . U . . .
H11I H 0.714851 0.693168 0.671092 0.103 Uiso 1 1 calc R U . . .
H11J H 0.647355 0.685453 0.724016 0.103 Uiso 1 1 calc R U . . .
H11K H 0.740213 0.683508 0.747597 0.103 Uiso 1 1 calc R U . . .
C114 C 0.4437(7) 0.6351(2) 0.5529(8) 0.028(3) Uani 1 1 d . U . . .
H11L H 0.421572 0.633117 0.503784 0.034 Uiso 1 1 calc R U . . .
H11M H 0.452828 0.620509 0.573617 0.034 Uiso 1 1 calc R U . . .
C115 C 0.3599(7) 0.6683(2) 0.5787(7) 0.024(2) Uani 1 1 d . U . . .
C116 C 0.3041(6) 0.6789(2) 0.6206(7) 0.022(2) Uani 1 1 d . U . . .
C117 C 0.2704(8) 0.6678(2) 0.6768(7) 0.029(3) Uani 1 1 d . U . . .
H117 H 0.235081 0.675424 0.706558 0.035 Uiso 1 1 calc R U . . .
C118 C 0.2865(8) 0.6461(3) 0.6912(7) 0.034(3) Uani 1 1 d . U . . .
C119 C 0.3452(8) 0.6362(2) 0.6522(7) 0.031(3) Uani 1 1 d . U . . .
H119 H 0.360770 0.621816 0.664200 0.038 Uiso 1 1 calc R U . . .
C120 C 0.3830(7) 0.6466(2) 0.5952(7) 0.029(3) Uani 1 1 d . U . . .
C121 C 0.2432(9) 0.6332(3) 0.7497(9) 0.048(4) Uani 1 1 d . U . . .
C122 C 0.3035(10) 0.6205(3) 0.7976(9) 0.053(4) Uani 1 1 d . U . . .
H12A H 0.339861 0.630709 0.822382 0.079 Uiso 1 1 calc R U . . .
H12B H 0.274374 0.612082 0.832646 0.079 Uiso 1 1 calc R U . . .
H12C H 0.334618 0.610636 0.768402 0.079 Uiso 1 1 calc R U . . .
C123 C 0.1877(10) 0.6170(3) 0.7120(10) 0.065(5) Uani 1 1 d . U . . .
H12D H 0.219171 0.607425 0.682207 0.097 Uiso 1 1 calc R U . . .
H12E H 0.160112 0.608380 0.747416 0.097 Uiso 1 1 calc R U . . .
H12F H 0.148057 0.624870 0.682168 0.097 Uiso 1 1 calc R U . . .
C124 C 0.1936(12) 0.6480(3) 0.7958(9) 0.065(5) Uani 1 1 d . U . . .
H12G H 0.229041 0.658506 0.820372 0.098 Uiso 1 1 calc R U . . .
H12H H 0.153922 0.655788 0.765808 0.098 Uiso 1 1 calc R U . . .
H12I H 0.165977 0.639297 0.831056 0.098 Uiso 1 1 calc R U . . .
C125 C 0.2841(7) 0.7025(2) 0.6095(7) 0.024(3) Uani 1 1 d . U . . .
H12J H 0.320645 0.708550 0.574127 0.029 Uiso 1 1 calc R U . . .
H12K H 0.294788 0.710313 0.654866 0.029 Uiso 1 1 calc R U . . .
C126 C 0.1788(8) 0.7098(2) 0.5119(7) 0.026(3) Uani 1 1 d . U . . .
C127 C 0.1006(7) 0.7156(2) 0.4894(7) 0.025(3) Uani 1 1 d . U . . .
C128 C 0.0422(8) 0.7173(2) 0.5413(7) 0.029(3) Uani 1 1 d . U . . .
H128 H -0.011113 0.720905 0.526262 0.035 Uiso 1 1 calc R U . . .
C129 C 0.0582(7) 0.7139(2) 0.6131(7) 0.025(3) Uani 1 1 d . U . . .
C130 C 0.1386(7) 0.7099(2) 0.6355(7) 0.030(3) Uani 1 1 d . U . . .
H130 H 0.152913 0.708967 0.684768 0.036 Uiso 1 1 calc R U . . .
C131 C 0.1974(7) 0.7073(2) 0.5841(7) 0.026(3) Uani 1 1 d . U . . .
C132 C -0.0061(8) 0.7141(3) 0.6682(8) 0.038(3) Uani 1 1 d . U . . .
C133 C -0.0143(9) 0.6913(3) 0.7002(9) 0.051(4) Uani 1 1 d . U . . .
H13A H -0.055929 0.691511 0.735705 0.076 Uiso 1 1 calc R U . . .
H13B H -0.029232 0.681007 0.662381 0.076 Uiso 1 1 calc R U . . .
H13C H 0.036957 0.686982 0.722875 0.076 Uiso 1 1 calc R U . . .
C134 C 0.0147(9) 0.7302(3) 0.7291(9) 0.046(4) Uani 1 1 d . U . . .
H13D H -0.027924 0.729909 0.763690 0.069 Uiso 1 1 calc R U . . .
H13E H 0.065655 0.725925 0.752628 0.069 Uiso 1 1 calc R U . . .
H13F H 0.019503 0.744841 0.709626 0.069 Uiso 1 1 calc R U . . .
C135 C -0.0879(8) 0.7203(3) 0.6363(8) 0.048(4) Uani 1 1 d . U . . .
H13G H -0.127507 0.720234 0.673573 0.072 Uiso 1 1 calc R U . . .
H13H H -0.085107 0.734881 0.615483 0.072 Uiso 1 1 calc R U . . .
H13I H -0.103899 0.709863 0.599137 0.072 Uiso 1 1 calc R U . . .
C136 C 0.0805(7) 0.7203(2) 0.4136(6) 0.024(3) Uani 1 1 d . U . . .
H13J H 0.021622 0.719682 0.405078 0.029 Uiso 1 1 calc R U . . .
H13K H 0.105341 0.709245 0.383042 0.029 Uiso 1 1 calc R U . . .
C151 C 0.5337(12) 0.6094(4) 0.1026(11) 0.065(5) Uani 1 1 d . U . . .
C152 C 0.5052(16) 0.6287(4) 0.0752(12) 0.100(8) Uani 1 1 d . U . . .
H15A H 0.503323 0.639548 0.113370 0.151 Uiso 1 1 calc R U . . .
H15B H 0.451060 0.626585 0.054377 0.151 Uiso 1 1 calc R U . . .
H15C H 0.540784 0.633867 0.038411 0.151 Uiso 1 1 calc R U . . .
C153 C 0.9630(12) 0.5832(4) 0.3083(12) 0.071(6) Uani 1 1 d . U . . .
C154 C 1.0439(14) 0.5735(5) 0.2948(17) 0.123(10) Uani 1 1 d . U . . .
H15D H 1.038027 0.562146 0.258595 0.184 Uiso 1 1 calc R U . . .
H15E H 1.066477 0.567263 0.338994 0.184 Uiso 1 1 calc R U . . .
H15F H 1.079761 0.584880 0.277983 0.184 Uiso 1 1 calc R U . . .
C155 C 0.5215(8) 0.7195(3) 0.6871(8) 0.040(4) Uani 1 1 d . U . . .
C156 C 0.5437(9) 0.7301(4) 0.7557(10) 0.062(5) Uani 1 1 d . U . . .
H15G H 0.526609 0.721035 0.795117 0.093 Uiso 1 1 calc R U . . .
H15H H 0.517127 0.744309 0.757971 0.093 Uiso 1 1 calc R U . . .
H15I H 0.601981 0.732153 0.759306 0.093 Uiso 1 1 calc R U . . .
C157 C 0.2433(13) 0.6386(4) 0.3801(13) 0.080(6) Uani 1 1 d . U . . .
C158 C 0.2287(14) 0.6228(5) 0.3242(14) 0.100(8) Uani 1 1 d . U . . .
H15J H 0.188547 0.628440 0.289723 0.151 Uiso 1 1 calc R U . . .
H15K H 0.208780 0.609286 0.344965 0.151 Uiso 1 1 calc R U . . .
H15L H 0.278737 0.619832 0.300161 0.151 Uiso 1 1 calc R U . . .
C159 C 0.2379(13) 0.6700(4) 0.1780(12) 0.074(6) Uani 1 1 d . U . . .
C160 C 0.2570(15) 0.6515(4) 0.1337(13) 0.102(8) Uani 1 1 d . U . . .
H16A H 0.217165 0.640004 0.139954 0.152 Uiso 1 1 calc R U . . .
H16B H 0.310454 0.645997 0.147483 0.152 Uiso 1 1 calc R U . . .
H16C H 0.256236 0.655968 0.083640 0.152 Uiso 1 1 calc R U . . .
C161 C -0.0130(9) 0.7076(3) 0.1869(8) 0.041(4) Uani 1 1 d . U . . .
C162 C -0.0968(10) 0.7059(4) 0.1598(10) 0.074(6) Uani 1 1 d . U . . .
H16D H -0.133127 0.707551 0.199336 0.112 Uiso 1 1 calc R U . . .
H16E H -0.105366 0.691735 0.137326 0.112 Uiso 1 1 calc R U . . .
H16F H -0.107673 0.717422 0.124708 0.112 Uiso 1 1 calc R U . . .
C163 C -0.2809(9) 0.7416(4) 0.0895(9) 0.053(4) Uani 1 1 d . U . . .
C164 C -0.2938(8) 0.7643(3) 0.0908(8) 0.048(4) Uani 1 1 d . U . . .
C165 C 0.2434(9) 0.7653(3) 0.5913(9) 0.041(4) Uani 1 1 d . U . . .
C166 C 0.2792(9) 0.7588(3) 0.5255(8) 0.042(4) Uani 1 1 d . U . . .
H16J H 0.304564 0.771476 0.503983 0.063 Uiso 1 1 calc R U . . .
H16K H 0.237452 0.753112 0.492665 0.063 Uiso 1 1 calc R U . . .
H16L H 0.319655 0.747615 0.535324 0.063 Uiso 1 1 calc R U . . .
C167 C 0.579(3) 0.5958(8) 0.926(2) 0.174(14) Uani 1 1 d . U . . .
C168 C 0.660(2) 0.5802(6) 0.9577(19) 0.157(13) Uani 1 1 d . U . . .
H16M H 0.673494 0.584293 1.006936 0.235 Uiso 1 1 calc R U . . .
H16N H 0.705885 0.582549 0.928030 0.235 Uiso 1 1 calc R U . . .
H16P H 0.644536 0.564777 0.956088 0.235 Uiso 1 1 calc R U . . .
C169 C 0.9973(17) 0.6129(5) 0.8272(16) 0.101(8) Uani 1 1 d . U . . .
C170 C 0.9635(17) 0.6288(5) 0.7821(15) 0.116(9) Uani 1 1 d . U . . .
H17A H 0.986665 0.643022 0.794613 0.175 Uiso 1 1 calc R U . . .
H17B H 0.905331 0.629279 0.787636 0.175 Uiso 1 1 calc R U . . .
H17C H 0.975001 0.625392 0.732617 0.175 Uiso 1 1 calc R U . . .
C171 C 1.0412(14) 0.6448(4) 0.5823(13) 0.080(6) Uani 1 1 d . U . . .
C172 C 1.1120(11) 0.6557(3) 0.5499(11) 0.066(5) Uani 1 1 d . U . . .
H17D H 1.130827 0.646878 0.510561 0.100 Uiso 1 1 calc R U . . .
H17E H 1.155304 0.657327 0.586140 0.100 Uiso 1 1 calc R U . . .
H17F H 1.095994 0.670087 0.532051 0.100 Uiso 1 1 calc R U . . .
C173 C 1.3148(15) 0.5856(5) 0.5807(15) 0.090(7) Uani 1 1 d . U . . .
C174 C 1.2758(14) 0.5991(4) 0.5206(12) 0.085(7) Uani 1 1 d . U . . .
H17G H 1.231802 0.590822 0.497792 0.128 Uiso 1 1 calc R U . . .
H17H H 1.315830 0.602535 0.485388 0.128 Uiso 1 1 calc R U . . .
H17I H 1.254622 0.612618 0.540148 0.128 Uiso 1 1 calc R U . . .
C175 C 1.0325(17) 0.5988(5) 0.4656(16) 0.104(8) Uani 1 1 d . U . . .
C176 C 0.9561(12) 0.5951(4) 0.5029(15) 0.093(7) Uani 1 1 d . U . . .
H17J H 0.953835 0.580034 0.519170 0.139 Uiso 1 1 calc R U . . .
H17K H 0.910396 0.598041 0.470083 0.139 Uiso 1 1 calc R U . . .
H17L H 0.953784 0.604887 0.543940 0.139 Uiso 1 1 calc R U . . .
C177 C 0.0126(17) 0.6397(5) 0.1557(15) 0.102(8) Uani 1 1 d . U . . .
C178 C -0.0474(13) 0.6282(4) 0.1834(12) 0.091(7) Uani 1 1 d . U . . .
H17M H -0.098872 0.633012 0.162195 0.137 Uiso 1 1 calc R U . . .
H17N H -0.047219 0.630362 0.234990 0.137 Uiso 1 1 calc R U . . .
H17P H -0.039871 0.612705 0.173139 0.137 Uiso 1 1 calc R U . . .
C179 C 0.761(3) 0.3884(7) -0.008(2) 0.148(12) Uani 1 1 d . U . . .
C180 C 0.849(2) 0.3861(7) 0.002(2) 0.178(15) Uani 1 1 d . U . . .
H18A H 0.875859 0.394860 -0.033666 0.268 Uiso 1 1 calc R U . . .
H18B H 0.863903 0.370782 -0.003892 0.268 Uiso 1 1 calc R U . . .
H18C H 0.865721 0.390974 0.049677 0.268 Uiso 1 1 calc R U . . .
C181 C 0.610(2) 0.4376(7) 0.787(2) 0.139(12) Uani 1 1 d . U . . .
C182 C 0.6449(18) 0.4138(5) 0.8085(17) 0.125(10) Uani 1 1 d . U . . .
H18D H 0.616091 0.402646 0.780451 0.188 Uiso 1 1 calc R U . . .
H18E H 0.637751 0.411121 0.859230 0.188 Uiso 1 1 calc R U . . .
H18F H 0.702149 0.413176 0.798446 0.188 Uiso 1 1 calc R U . . .
C183 C 0.9294(19) 0.5204(5) 0.2282(18) 0.119(9) Uani 1 1 d . U . . .
C184 C 0.8446(14) 0.5159(4) 0.2241(13) 0.082(6) Uani 1 1 d . U . . .
C191 C 0.4232(11) 0.7161(4) 0.2104(10) 0.066(5) Uani 1 1 d . U . . .
H19D H 0.374775 0.707665 0.221494 0.079 Uiso 1 1 calc R U . . .
H19E H 0.407664 0.731552 0.204496 0.079 Uiso 1 1 calc R U . . .
C192 C 0.4560(14) 0.7084(5) 0.1483(11) 0.089(6) Uani 1 1 d . U . . .
H19F H 0.453819 0.719832 0.111345 0.106 Uiso 1 1 calc R U . . .
H19G H 0.424886 0.695736 0.130353 0.106 Uiso 1 1 calc R U . . .
C193 C 0.5400(13) 0.7020(4) 0.1638(11) 0.083(6) Uani 1 1 d . U . . .
H19H H 0.577242 0.711611 0.138633 0.099 Uiso 1 1 calc R U . . .
H19I H 0.549294 0.686823 0.148921 0.099 Uiso 1 1 calc R U . . .
C194 C 0.5516(11) 0.7043(4) 0.2423(10) 0.064(5) Uani 1 1 d . U . . .
H19J H 0.560045 0.689882 0.264429 0.077 Uiso 1 1 calc R U . . .
H19K H 0.599434 0.713379 0.253568 0.077 Uiso 1 1 calc R U . . .
C201 C 0.5335(19) 0.5511(6) 0.4990(19) 0.147(10) Uani 1 1 d D U . . .
C202 C 0.542(3) 0.5683(7) 0.561(2) 0.199(15) Uani 1 1 d D U . . .
H20D H 0.519239 0.562347 0.604505 0.298 Uiso 1 1 calc R U . . .
H20E H 0.599385 0.571477 0.570874 0.298 Uiso 1 1 calc R U . . .
H20F H 0.514172 0.581668 0.547644 0.298 Uiso 1 1 calc R U . . .
C203 C 0.4469(19) 0.5400(6) 0.489(2) 0.166(13) Uani 1 1 d D U . . .
H20G H 0.430163 0.534267 0.534610 0.249 Uiso 1 1 calc R U . . .
H20H H 0.407964 0.550896 0.471581 0.249 Uiso 1 1 calc R U . . .
H20I H 0.449675 0.528193 0.454302 0.249 Uiso 1 1 calc R U . . .
C204 C 0.600(3) 0.5328(8) 0.513(3) 0.236(17) Uani 1 1 d D U . . .
H20J H 0.585938 0.524267 0.554951 0.354 Uiso 1 1 calc R U . . .
H20K H 0.601653 0.523268 0.471552 0.354 Uiso 1 1 calc R U . . .
H20L H 0.652249 0.539644 0.521618 0.354 Uiso 1 1 calc R U . . .
Li1 Li 0.6416(17) 0.5773(5) 0.1911(16) 0.052(6) Uani 1 1 d . . . . .
Li2 Li 0.6376(15) 0.5930(4) 0.3093(15) 0.043(5) Uani 1 1 d . . . . .
Li3 Li 0.7845(16) 0.5965(5) 0.3119(16) 0.054(6) Uani 1 1 d . . . . .
Li4 Li 0.644(2) 0.5560(5) 0.3726(19) 0.064(7) Uani 1 1 d . . . . .
Li5 Li 0.2955(15) 0.6800(4) 0.4557(12) 0.038(5) Uani 1 1 d . . . . .
Li6 Li 0.4401(14) 0.6782(4) 0.4272(13) 0.035(5) Uani 1 1 d . . . . .
Li7 Li 0.4836(14) 0.6943(4) 0.5433(12) 0.038(5) Uani 1 1 d . . . . .
Li8 Li 0.4454(13) 0.7138(4) 0.3663(12) 0.030(4) Uani 1 1 d . . . . .
Li9 Li 0.1722(14) 0.7135(4) 0.2270(11) 0.035(5) Uani 1 1 d . . . . .
N1 N 0.5574(9) 0.5932(3) 0.1273(9) 0.063(4) Uani 1 1 d . . . . .
N2 N 0.9025(9) 0.5907(3) 0.3149(9) 0.064(4) Uani 1 1 d . . . . .
N3 N 0.5059(7) 0.7111(2) 0.6334(7) 0.047(3) Uani 1 1 d . . . . .
N4 N 0.2518(9) 0.6522(3) 0.4227(9) 0.063(4) Uani 1 1 d . . . . .
N5 N 0.2209(11) 0.6842(3) 0.2127(10) 0.082(6) Uani 1 1 d . . . . .
N6 N 0.0507(7) 0.7096(2) 0.2092(6) 0.043(3) Uani 1 1 d . . . . .
N7 N -0.2662(13) 0.7230(4) 0.0886(10) 0.094(6) Uani 1 1 d . . . . .
N8 N 0.2161(8) 0.7709(3) 0.6405(7) 0.055(4) Uani 1 1 d . . . . .
N9 N 0.500(2) 0.6009(7) 0.888(3) 0.25(2) Uani 1 1 d . . . . .
N10 N 1.0276(15) 0.6008(5) 0.8687(15) 0.134(9) Uani 1 1 d . . . . .
N11 N 0.9871(12) 0.6357(4) 0.6067(11) 0.108(8) Uani 1 1 d . . . . .
N12 N 1.3438(13) 0.5759(3) 0.6285(14) 0.106(7) Uani 1 1 d . . . . .
N13 N 1.0974(14) 0.6041(5) 0.4454(17) 0.149(12) Uani 1 1 d . . . . .
N14 N 0.056(3) 0.6507(8) 0.124(3) 0.29(3) Uani 1 1 d . . . . .
N15 N 0.689(2) 0.3957(7) -0.0279(18) 0.203(17) Uani 1 1 d . . . . .
N16 N 0.5864(17) 0.4558(6) 0.769(2) 0.202(17) Uani 1 1 d . . . . .
N17 N 0.995(2) 0.5242(9) 0.228(3) 0.27(3) Uani 1 1 d . . . . .
O1 O 0.5615(8) 0.5132(2) 0.2158(7) 0.070(4) Uani 1 1 d . . . . .
O2 O 0.6776(7) 0.55016(19) 0.1642(7) 0.057(3) Uani 1 1 d . . . . .
O3 O 0.7129(6) 0.59645(18) 0.2339(6) 0.043(2) Uani 1 1 d . . . . .
O4 O 0.6062(5) 0.61965(16) 0.3413(5) 0.036(2) Uani 1 1 d . . . . .
O5 O 0.7224(6) 0.58051(17) 0.3746(5) 0.040(2) Uani 1 1 d . . . . .
O6 O 0.6808(6) 0.53058(19) 0.3369(6) 0.051(3) Uani 1 1 d . . . . .
O7 O 0.2029(5) 0.72685(16) 0.3118(4) 0.030(2) Uani 1 1 d . . . . .
O8 O 0.3780(5) 0.73773(15) 0.3797(5) 0.026(2) Uani 1 1 d . . . . .
O9 O 0.5044(5) 0.70367(15) 0.4510(5) 0.027(2) Uani 1 1 d . . . . .
O10 O 0.5023(5) 0.65319(16) 0.4244(5) 0.032(2) Uani 1 1 d . . . . .
O11 O 0.3895(5) 0.67834(16) 0.5218(5) 0.029(2) Uani 1 1 d . . . . .
O12 O 0.2372(5) 0.70610(16) 0.4652(4) 0.026(2) Uani 1 1 d . . . . .
O13 O 0.5905(6) 0.56492(18) 0.2787(6) 0.048(3) Uani 1 1 d . . . . .
O14 O 0.3540(5) 0.69224(14) 0.3722(5) 0.026(2) Uani 1 1 d . . . . .
O15 O 0.5643(10) 0.5595(3) 0.4445(11) 0.119(6) Uani 1 1 d . . . . .
O16 O 0.4846(6) 0.7139(2) 0.2685(6) 0.062(4) Uani 1 1 d . . . . .
Co1 Co 0.63429(15) 0.53594(4) 0.24428(15) 0.0572(7) Uani 1 1 d . . . . .
Co2 Co 0.28364(10) 0.71905(3) 0.38363(10) 0.0263(4) Uani 1 1 d . . . . .
Co3 Co 0.50121(11) 0.63064(4) 0.35618(11) 0.0369(5) Uani 1 1 d . . . . .
Br1 Br 0.43037(10) 0.64848(3) 0.25687(10) 0.0530(5) Uani 1 1 d . . . . .
Br2 Br 0.43181(11) 0.59650(3) 0.37911(12) 0.0655(6) Uani 1 1 d . . . . .

loop_
_atom_site_aniso_label
_atom_site_aniso_U_11
_atom_site_aniso_U_22
_atom_site_aniso_U_33
_atom_site_aniso_U_23
_atom_site_aniso_U_13
_atom_site_aniso_U_12
C1 0.064(9) 0.059(9) 0.070(8) 0.001(7) 0.004(7) -0.002(7)
C2 0.075(10) 0.062(10) 0.075(9) -0.005(7) 0.006(8) 0.004(8)
C3 0.086(11) 0.063(10) 0.081(10) 0.007(8) 0.020(9) 0.003(8)
C4 0.092(11) 0.058(10) 0.080(9) 0.002(8) 0.012(8) 0.003(8)
C5 0.069(10) 0.053(10) 0.076(9) 0.003(8) 0.014(8) -0.005(7)
C6 0.057(9) 0.049(9) 0.074(8) 0.001(7) 0.006(7) -0.008(7)
C7 0.089(10) 0.071(10) 0.098(11) 0.005(10) 0.024(8) 0.003(8)
C8 0.19(2) 0.16(2) 0.176(18) 0.053(19) 0.101(17) 0.047(19)
C9 0.124(18) 0.078(12) 0.22(3) -0.015(17) 0.039(18) -0.007(13)
C10 0.138(18) 0.20(3) 0.20(2) -0.06(2) -0.035(17) 0.038(17)
C11 0.075(9) 0.062(10) 0.064(9) -0.009(7) 0.002(8) -0.006(7)
C12 0.059(8) 0.052(9) 0.057(8) 0.005(7) 0.006(6) 0.009(6)
C13 0.067(9) 0.064(9) 0.064(9) -0.001(7) 0.019(7) -0.004(7)
C14 0.078(10) 0.067(10) 0.068(9) 0.001(8) 0.020(8) 0.001(8)
C15 0.093(10) 0.091(12) 0.083(10) -0.010(8) 0.027(9) -0.002(9)
C16 0.082(10) 0.063(10) 0.072(10) -0.002(8) 0.010(8) 0.005(8)
C17 0.073(9) 0.062(10) 0.081(10) -0.007(7) 0.013(8) -0.001(8)
C18 0.111(12) 0.101(12) 0.097(11) -0.021(9) 0.037(9) 0.004(10)
C19 0.142(19) 0.117(15) 0.101(17) -0.015(13) 0.057(15) -0.002(14)
C20 0.142(18) 0.15(2) 0.109(16) -0.040(15) 0.060(13) -0.035(16)
C21 0.137(16) 0.17(2) 0.124(19) -0.005(16) 0.051(13) 0.054(17)
C22 0.047(8) 0.053(8) 0.055(8) 0.005(6) 0.017(7) 0.010(6)
C23 0.033(7) 0.044(7) 0.047(7) 0.008(6) 0.003(5) 0.002(6)
C24 0.029(6) 0.040(7) 0.043(6) 0.007(5) -0.008(5) -0.003(6)
C25 0.030(7) 0.051(8) 0.044(7) 0.009(6) -0.013(5) 0.000(6)
C26 0.048(8) 0.052(8) 0.049(7) 0.003(6) 0.004(6) -0.009(7)
C27 0.050(8) 0.055(8) 0.046(8) 0.001(6) 0.011(7) 0.000(7)
C28 0.055(8) 0.056(8) 0.057(8) 0.010(6) 0.012(7) 0.011(7)
C29 0.069(9) 0.085(10) 0.057(8) 0.017(8) 0.010(8) -0.016(9)
C30 0.22(2) 0.120(14) 0.129(19) 0.064(14) 0.102(19) 0.050(16)
C31 0.22(2) 0.19(2) 0.083(14) -0.006(15) -0.015(16) -0.04(2)
C32 0.102(12) 0.16(2) 0.15(2) 0.057(18) 0.060(13) 0.010(14)
C33 0.026(6) 0.032(7) 0.049(6) 0.009(6) -0.005(5) -0.010(6)
C34 0.022(5) 0.028(6) 0.047(6) 0.008(5) -0.006(5) 0.000(5)
C35 0.030(6) 0.034(7) 0.037(6) 0.002(5) -0.001(5) 0.002(5)
C36 0.033(6) 0.037(8) 0.044(7) -0.001(6) -0.009(5) -0.004(6)
C37 0.030(6) 0.037(8) 0.047(7) 0.001(6) -0.001(5) 0.006(5)
C38 0.035(6) 0.024(7) 0.044(7) -0.001(6) 0.002(5) -0.002(5)
C39 0.028(6) 0.033(7) 0.047(6) 0.007(6) -0.002(5) 0.004(5)
C40 0.035(6) 0.044(8) 0.049(7) 0.001(6) -0.005(6) 0.001(5)
C41 0.025(7) 0.058(11) 0.058(8) -0.005(7) -0.001(7) -0.008(7)
C42 0.043(8) 0.048(10) 0.055(9) 0.004(7) -0.008(7) -0.021(7)
C43 0.030(7) 0.053(10) 0.076(12) -0.002(9) -0.005(8) -0.001(7)
C44 0.047(8) 0.040(8) 0.040(7) 0.008(6) 0.006(6) 0.005(6)
C45 0.045(7) 0.044(7) 0.049(6) 0.013(5) 0.005(6) 0.010(6)
C46 0.044(8) 0.042(7) 0.063(7) 0.019(6) 0.009(6) 0.010(6)
C47 0.070(10) 0.069(10) 0.075(8) 0.016(7) -0.007(8) 0.015(9)
C48 0.085(11) 0.063(10) 0.069(8) 0.020(7) -0.011(8) 0.009(8)
C49 0.069(9) 0.059(9) 0.052(7) 0.018(7) 0.000(7) 0.005(8)
C50 0.046(8) 0.044(7) 0.049(6) 0.011(6) 0.005(6) 0.004(6)
C51 0.110(12) 0.106(12) 0.075(9) 0.028(9) -0.023(9) 0.005(10)
C52 0.21(2) 0.19(2) 0.12(2) 0.019(18) -0.076(18) -0.055(19)
C53 0.18(2) 0.26(3) 0.14(2) 0.06(2) 0.037(18) -0.002(18)
C54 0.22(2) 0.169(18) 0.12(2) 0.046(17) -0.040(18) 0.070(18)
C55 0.037(7) 0.050(7) 0.071(9) 0.005(7) -0.006(7) 0.016(6)
C56 0.043(7) 0.048(7) 0.069(10) 0.012(7) 0.009(7) 0.005(6)
C57 0.045(7) 0.044(7) 0.070(9) 0.011(7) 0.017(6) 0.008(6)
C58 0.064(9) 0.065(10) 0.085(11) 0.008(9) 0.002(8) 0.010(7)
C59 0.076(9) 0.067(9) 0.100(12) 0.011(9) -0.004(8) 0.004(8)
C60 0.071(10) 0.067(9) 0.104(12) 0.023(9) -0.012(9) 0.008(8)
C61 0.047(7) 0.049(7) 0.066(9) 0.009(7) 0.004(7) 0.010(6)
C62 0.117(12) 0.108(12) 0.140(14) 0.026(10) -0.028(10) 0.016(10)
C63 0.16(2) 0.128(18) 0.20(2) 0.003(16) -0.024(18) 0.049(18)
C64 0.158(19) 0.12(2) 0.145(19) 0.051(15) -0.034(15) 0.004(16)
C65 0.134(16) 0.12(2) 0.26(3) 0.048(19) -0.077(18) 0.003(15)
C66 0.054(8) 0.047(9) 0.077(8) 0.008(8) 0.016(7) 0.005(7)
C71 0.011(5) 0.043(6) 0.031(6) 0.000(5) -0.005(4) -0.001(5)
C72 0.020(5) 0.043(6) 0.023(6) 0.002(5) -0.008(4) -0.003(5)
C73 0.017(5) 0.047(7) 0.032(6) 0.004(6) -0.008(4) 0.007(5)
C74 0.030(6) 0.038(6) 0.024(6) 0.007(5) -0.004(5) 0.004(5)
C75 0.016(5) 0.037(6) 0.018(6) 0.000(5) -0.006(4) 0.001(5)
C76 0.017(5) 0.038(6) 0.024(6) -0.002(5) -0.009(4) 0.002(5)
C77 0.032(7) 0.036(7) 0.048(8) -0.002(6) 0.004(5) 0.007(6)
C78 0.069(11) 0.072(13) 0.068(12) -0.016(10) -0.007(9) -0.007(9)
C79 0.071(11) 0.066(12) 0.067(11) 0.010(9) 0.003(9) 0.037(10)
C80 0.085(12) 0.052(12) 0.085(13) -0.002(10) 0.048(10) 0.016(10)
C81 0.021(5) 0.039(8) 0.026(6) 0.012(6) 0.000(4) 0.001(5)
C82 0.022(5) 0.027(5) 0.025(6) -0.003(5) 0.003(4) 0.006(5)
C83 0.017(5) 0.035(6) 0.020(6) -0.003(5) 0.003(4) 0.002(5)
C84 0.025(6) 0.034(6) 0.042(7) -0.005(6) 0.000(5) -0.001(5)
C85 0.036(7) 0.030(6) 0.052(8) -0.003(6) -0.002(6) 0.005(5)
C86 0.021(6) 0.030(6) 0.039(7) 0.010(6) 0.010(5) 0.008(5)
C87 0.017(5) 0.032(6) 0.028(6) 0.006(5) 0.005(4) 0.007(5)
C88 0.049(7) 0.032(7) 0.072(9) -0.005(7) -0.004(7) 0.002(6)
C89 0.058(9) 0.053(12) 0.101(14) -0.001(11) -0.020(9) -0.017(9)
C90 0.056(10) 0.043(10) 0.089(10) 0.010(9) 0.014(9) 0.004(9)
C91 0.066(10) 0.039(9) 0.055(10) -0.006(8) -0.002(8) 0.004(8)
C92 0.019(5) 0.031(7) 0.026(6) 0.001(5) -0.008(5) -0.006(5)
C93 0.015(4) 0.031(6) 0.023(6) 0.002(5) -0.009(4) -0.004(4)
C94 0.016(5) 0.028(6) 0.023(6) 0.004(5) -0.010(4) -0.003(4)
C95 0.013(5) 0.038(6) 0.030(6) 0.002(6) -0.004(5) -0.001(5)
C96 0.018(5) 0.036(6) 0.026(6) 0.009(6) -0.003(5) -0.003(5)
C97 0.016(5) 0.033(7) 0.036(7) 0.007(6) -0.010(5) 0.001(5)
C98 0.027(5) 0.029(6) 0.032(7) 0.002(5) 0.001(5) -0.002(5)
C99 0.027(6) 0.046(7) 0.041(7) 0.010(6) -0.002(5) -0.012(6)
C100 0.045(9) 0.077(12) 0.046(8) 0.011(8) 0.003(7) -0.021(9)
C101 0.024(7) 0.062(11) 0.073(11) 0.029(9) -0.008(7) -0.006(7)
C102 0.016(6) 0.048(8) 0.071(10) 0.017(8) -0.007(7) -0.008(6)
C103 0.021(6) 0.035(6) 0.030(6) 0.003(5) 0.001(5) 0.003(5)
C104 0.019(5) 0.030(7) 0.038(6) -0.001(5) -0.006(4) 0.004(5)
C105 0.021(5) 0.038(8) 0.037(6) 0.004(6) -0.003(5) 0.006(5)
C106 0.025(5) 0.029(7) 0.042(7) 0.009(6) -0.010(5) 0.013(5)
C107 0.032(6) 0.033(8) 0.043(6) -0.003(6) -0.005(5) 0.005(5)
C108 0.026(6) 0.036(8) 0.041(6) -0.001(6) -0.008(5) 0.000(6)
C109 0.023(5) 0.025(7) 0.036(6) 0.003(5) 0.004(5) 0.004(5)
C110 0.030(6) 0.048(8) 0.048(7) 0.010(6) -0.010(5) -0.001(6)
C111 0.034(7) 0.086(14) 0.055(10) 0.010(9) -0.007(7) 0.006(8)
C112 0.044(9) 0.078(12) 0.059(10) 0.027(9) -0.011(8) 0.006(9)
C113 0.074(12) 0.067(10) 0.062(11) -0.013(9) -0.033(9) 0.006(9)
C114 0.027(6) 0.018(6) 0.039(7) 0.001(6) -0.002(5) 0.004(5)
C115 0.009(5) 0.034(6) 0.029(6) 0.003(5) -0.006(4) 0.002(4)
C116 0.009(5) 0.027(6) 0.030(6) 0.001(5) -0.010(4) -0.001(4)
C117 0.028(6) 0.028(6) 0.031(6) -0.001(5) 0.001(5) 0.003(5)
C118 0.032(6) 0.037(7) 0.032(6) 0.008(5) 0.001(5) 0.003(5)
C119 0.027(6) 0.036(7) 0.031(6) 0.015(5) -0.004(5) 0.005(5)
C120 0.019(5) 0.035(6) 0.032(6) 0.007(5) -0.001(4) 0.007(5)
C121 0.043(7) 0.055(9) 0.048(8) 0.018(6) 0.011(6) -0.002(6)
C122 0.060(9) 0.055(11) 0.044(9) 0.028(8) 0.012(7) -0.008(8)
C123 0.049(9) 0.075(12) 0.070(11) 0.019(9) 0.008(8) -0.019(9)
C124 0.072(11) 0.079(12) 0.047(10) 0.022(8) 0.028(8) 0.007(9)
C125 0.019(5) 0.031(6) 0.022(6) 0.000(5) 0.003(5) -0.004(5)
C126 0.029(5) 0.028(7) 0.021(5) 0.004(5) 0.003(4) 0.004(5)
C127 0.018(5) 0.029(7) 0.029(5) -0.002(5) -0.004(4) -0.003(5)
C128 0.021(5) 0.036(8) 0.030(5) 0.003(6) 0.000(4) 0.000(6)
C129 0.022(5) 0.027(7) 0.026(5) -0.004(5) -0.003(4) 0.000(5)
C130 0.023(5) 0.041(8) 0.026(6) 0.000(6) 0.004(4) 0.006(6)
C131 0.018(5) 0.034(7) 0.025(5) 0.003(5) 0.002(4) -0.003(5)
C132 0.022(6) 0.046(8) 0.048(7) -0.008(6) 0.007(5) 0.005(6)
C133 0.037(8) 0.062(9) 0.054(10) 0.008(8) 0.012(7) -0.001(8)
C134 0.027(7) 0.063(10) 0.049(9) -0.016(8) 0.007(6) 0.003(7)
C135 0.021(6) 0.081(12) 0.042(8) -0.006(8) 0.000(6) -0.001(7)
C136 0.018(5) 0.033(6) 0.021(5) -0.002(5) -0.010(4) 0.005(5)
C151 0.061(9) 0.066(10) 0.067(10) 0.005(8) -0.010(8) -0.003(8)
C152 0.132(18) 0.101(15) 0.067(13) 0.015(12) -0.008(13) 0.035(14)
C153 0.049(7) 0.078(11) 0.085(11) 0.003(9) -0.012(8) -0.001(8)
C154 0.072(12) 0.13(2) 0.16(2) 0.000(18) 0.002(14) 0.025(13)
C155 0.031(7) 0.048(9) 0.040(7) 0.001(6) 0.001(6) -0.007(7)
C156 0.032(8) 0.093(15) 0.060(10) -0.028(10) 0.001(8) -0.012(9)
C157 0.067(10) 0.079(11) 0.093(11) -0.023(9) -0.003(9) -0.006(9)
C158 0.081(14) 0.116(17) 0.106(16) -0.045(13) 0.018(13) -0.015(13)
C159 0.074(10) 0.072(10) 0.074(10) -0.013(8) -0.014(9) 0.027(9)
C160 0.099(15) 0.097(16) 0.106(16) -0.049(13) -0.039(13) 0.026(13)
C161 0.037(6) 0.057(9) 0.031(7) 0.000(7) 0.008(5) 0.000(7)
C162 0.048(8) 0.123(18) 0.053(11) 0.002(11) -0.003(8) -0.006(11)
C163 0.035(7) 0.076(8) 0.047(9) 0.006(8) -0.023(7) -0.001(8)
C164 0.025(7) 0.077(9) 0.039(8) -0.015(8) -0.020(6) 0.013(8)
C165 0.036(7) 0.047(9) 0.039(7) 0.005(6) -0.001(6) 0.007(7)
C166 0.038(8) 0.047(10) 0.042(8) 0.009(7) 0.009(6) 0.005(7)
C167 0.181(18) 0.170(19) 0.171(19) -0.005(14) 0.009(13) -0.014(13)
C168 0.16(2) 0.16(2) 0.15(2) 0.01(2) -0.007(19) -0.023(18)
C169 0.092(13) 0.113(14) 0.099(13) -0.006(10) 0.017(11) 0.006(11)
C170 0.119(18) 0.117(19) 0.114(18) 0.014(14) 0.014(15) -0.013(15)
C171 0.078(10) 0.078(12) 0.083(12) -0.004(10) -0.004(9) 0.000(9)
C172 0.073(11) 0.049(11) 0.075(12) 0.001(9) -0.024(9) -0.011(9)
C173 0.082(12) 0.084(13) 0.103(12) 0.001(10) 0.010(10) -0.007(10)
C174 0.091(14) 0.090(16) 0.076(13) 0.001(11) 0.023(11) -0.011(12)
C175 0.095(11) 0.094(14) 0.123(14) -0.001(11) 0.005(11) 0.001(11)
C176 0.064(11) 0.062(14) 0.152(19) -0.003(14) -0.006(11) -0.008(11)
C177 0.097(12) 0.110(14) 0.099(13) -0.008(11) 0.009(10) -0.023(11)
C178 0.082(13) 0.115(18) 0.077(14) -0.016(13) 0.004(11) -0.024(12)
C179 0.166(15) 0.148(18) 0.130(17) -0.014(13) 0.017(13) 0.000(13)
C180 0.186(18) 0.17(3) 0.17(3) -0.03(2) -0.03(2) 0.02(2)
C181 0.130(16) 0.146(15) 0.141(17) -0.012(13) 0.009(13) 0.008(12)
C182 0.128(19) 0.119(17) 0.13(2) -0.030(16) -0.007(16) -0.008(15)
C183 0.100(11) 0.125(16) 0.134(15) -0.005(13) 0.019(12) -0.008(12)
C184 0.091(11) 0.072(14) 0.085(14) 0.009(12) 0.021(12) -0.005(12)
C191 0.048(8) 0.089(12) 0.059(8) 0.002(8) 0.002(6) 0.002(8)
C192 0.093(10) 0.115(14) 0.058(8) -0.001(9) 0.001(8) 0.026(10)
C193 0.083(9) 0.114(14) 0.053(8) -0.003(9) 0.008(8) 0.013(10)
C194 0.061(8) 0.075(11) 0.055(8) -0.002(8) 0.011(7) 0.016(8)
C201 0.146(14) 0.166(16) 0.131(14) 0.028(11) 0.028(11) 0.002(11)
C202 0.21(3) 0.21(3) 0.17(2) -0.013(19) 0.02(2) 0.00(2)
C203 0.162(17) 0.16(2) 0.18(2) 0.033(19) 0.058(18) -0.027(17)
C204 0.22(2) 0.22(3) 0.27(3) 0.03(2) 0.03(2) 0.05(2)
Li1 0.052(14) 0.048(13) 0.057(13) 0.007(10) 0.008(11) -0.011(10)
Li2 0.043(11) 0.026(11) 0.061(13) 0.012(9) 0.000(10) 0.008(10)
Li3 0.046(11) 0.059(17) 0.059(12) 0.021(12) 0.003(11) 0.006(11)
Li4 0.070(16) 0.037(12) 0.083(17) 0.020(12) -0.013(12) -0.002(11)
Li5 0.041(10) 0.044(13) 0.029(10) 0.010(9) 0.005(9) 0.013(9)
Li6 0.033(9) 0.029(12) 0.042(11) 0.004(9) -0.007(9) 0.002(9)
Li7 0.038(11) 0.048(13) 0.028(10) 0.004(9) 0.008(8) 0.002(10)
Li8 0.029(9) 0.020(10) 0.040(10) -0.007(8) -0.010(8) 0.002(8)
Li9 0.045(12) 0.041(14) 0.018(11) 0.002(9) -0.021(9) -0.009(11)
N1 0.055(9) 0.066(10) 0.068(10) 0.014(8) 0.000(7) -0.002(8)
N2 0.045(7) 0.073(12) 0.076(11) 0.014(9) 0.001(7) -0.003(7)
N3 0.036(7) 0.060(10) 0.045(7) -0.002(6) -0.002(6) -0.005(6)
N4 0.059(9) 0.063(10) 0.068(10) -0.008(7) 0.003(8) -0.017(8)
N5 0.084(12) 0.066(11) 0.094(13) -0.031(9) -0.025(10) 0.020(10)
N6 0.038(6) 0.063(10) 0.028(7) -0.003(6) 0.004(5) -0.004(6)
N7 0.115(15) 0.085(10) 0.078(13) 0.018(11) -0.035(11) 0.017(11)
N8 0.056(9) 0.079(12) 0.030(7) 0.008(7) 0.002(6) 0.021(8)
N9 0.20(3) 0.19(4) 0.35(5) 0.08(4) 0.03(3) 0.09(3)
N10 0.112(18) 0.16(3) 0.13(2) 0.012(16) 0.001(15) 0.017(16)
N11 0.080(12) 0.16(2) 0.080(14) 0.030(14) -0.004(10) -0.007(12)
N12 0.113(16) 0.059(13) 0.144(18) 0.016(12) -0.010(13) -0.009(12)
N13 0.077(12) 0.14(2) 0.23(3) 0.06(2) 0.022(16) 0.036(14)
N14 0.22(4) 0.23(4) 0.42(7) 0.09(4) 0.11(4) -0.09(3)
N15 0.20(2) 0.26(4) 0.15(3) -0.06(3) 0.01(2) 0.07(3)
N16 0.10(2) 0.14(2) 0.35(5) -0.03(2) -0.04(3) 0.021(18)
N17 0.103(15) 0.36(6) 0.35(6) -0.09(5) 0.05(3) -0.05(2)
O1 0.065(8) 0.067(9) 0.078(9) 0.000(7) 0.012(7) 0.005(6)
O2 0.054(7) 0.044(7) 0.073(8) 0.003(6) 0.014(6) 0.005(6)
O3 0.042(6) 0.041(6) 0.045(6) 0.009(5) 0.013(5) 0.001(5)
O4 0.022(4) 0.037(6) 0.049(6) 0.005(5) 0.006(4) 0.002(4)
O5 0.041(5) 0.033(6) 0.045(5) 0.015(5) 0.007(4) 0.002(5)
O6 0.051(6) 0.039(6) 0.066(7) 0.015(5) 0.013(5) 0.006(5)
O7 0.027(5) 0.044(6) 0.018(4) -0.001(4) -0.005(4) 0.002(4)
O8 0.015(4) 0.027(5) 0.037(5) 0.002(4) -0.002(4) 0.005(4)
O9 0.014(4) 0.028(5) 0.039(5) -0.003(4) 0.000(4) -0.001(4)
O10 0.017(4) 0.040(6) 0.039(5) 0.004(5) -0.003(4) 0.003(4)
O11 0.021(4) 0.037(6) 0.030(5) 0.006(4) 0.000(4) 0.008(4)
O12 0.016(4) 0.038(6) 0.024(4) 0.000(4) 0.001(3) 0.005(4)
O13 0.044(6) 0.035(6) 0.065(7) 0.017(5) 0.005(5) -0.003(5)
O14 0.023(4) 0.021(5) 0.033(5) -0.001(4) -0.005(4) 0.005(4)
O15 0.084(11) 0.139(16) 0.138(13) 0.003(11) 0.051(10) -0.032(10)
O16 0.030(5) 0.114(12) 0.042(6) -0.004(7) 0.004(4) 0.001(6)
Co1 0.0566(15) 0.0438(15) 0.0718(17) 0.0052(13) 0.0098(13) 0.0050(13)
Co2 0.0173(8) 0.0351(11) 0.0261(9) 0.0002(9) -0.0028(7) 0.0014(8)
Co3 0.0245(9) 0.0382(13) 0.0479(12) -0.0053(10) -0.0015(9) -0.0005(9)
Br1 0.0398(9) 0.0641(13) 0.0541(10) -0.0019(9) -0.0139(8) 0.0044(9)
Br2 0.0549(11) 0.0508(12) 0.0914(15) -0.0044(11) 0.0109(10) -0.0155(10)

loop_
_atom_type_symbol
_atom_type_description
_atom_type_scat_dispersion_real
_atom_type_scat_dispersion_imag
_atom_type_scat_source
C C 0.0033 0.0016 'International Tables Vol C Tables 4.2.6.8 and 6.1.1.4'
H H 0.0000 0.0000 'International Tables Vol C Tables 4.2.6.8 and 6.1.1.4'
Li Li -0.0003 0.0001 'International Tables Vol C Tables 4.2.6.8 and 6.1.1.4'
N N 0.0061 0.0033 'International Tables Vol C Tables 4.2.6.8 and 6.1.1.4'
O O 0.0106 0.0060 'International Tables Vol C Tables 4.2.6.8 and 6.1.1.4'
Co Co 0.3494 0.9721 'International Tables Vol C Tables 4.2.6.8 and 6.1.1.4'
Br Br -0.2901 2.4595 'International Tables Vol C Tables 4.2.6.8 and 6.1.1.4'

loop_
_geom_angle_atom_site_label_1
_geom_angle_atom_site_label_2
_geom_angle_atom_site_label_3
_geom_angle
_geom_angle_site_symmetry_1
_geom_angle_site_symmetry_3
_geom_angle_publ_flag
O1 C1 C6 120.1(19) . . ?
O1 C1 C2 121.6(19) . . ?
C6 C1 C2 118(2) . . ?
O1 C1 Co1 48.9(9) . . ?
C6 C1 Co1 106.7(14) . . ?
C2 C1 Co1 106.7(14) . . ?
C3 C2 C1 120(2) . . ?
C3 C2 C11 122(2) . . ?
C1 C2 C11 118.4(19) . . ?
C4 C3 C2 125(2) . . ?
C4 C3 H3 117.7 . . ?
C2 C3 H3 117.7 . . ?
C3 C4 C5 116(2) . . ?
C3 C4 C7 124(2) . . ?
C5 C4 C7 120(2) . . ?
C6 C5 C4 123(2) . . ?
C6 C5 H5 118.5 . . ?
C4 C5 H5 118.5 . . ?
C5 C6 C1 119(2) . . ?
C5 C6 C66 119.1(19) . . ?
C1 C6 C66 122.0(18) . . ?
C9 C7 C10 114(3) . . ?
C9 C7 C8 110(3) . . ?
C10 C7 C8 94(3) . . ?
C9 C7 C4 114(2) . . ?
C10 C7 C4 111(2) . . ?
C8 C7 C4 112(2) . . ?
C7 C8 H8A 109.5 . . ?
C7 C8 H8B 109.5 . . ?
H8A C8 H8B 109.5 . . ?
C7 C8 H8C 109.5 . . ?
H8A C8 H8C 109.5 . . ?
H8B C8 H8C 109.5 . . ?
C7 C9 H9A 109.5 . . ?
C7 C9 H9B 109.5 . . ?
H9A C9 H9B 109.5 . . ?
C7 C9 H9C 109.5 . . ?
H9A C9 H9C 109.5 . . ?
H9B C9 H9C 109.5 . . ?
C7 C10 H10A 109.5 . . ?
C7 C10 H10B 109.5 . . ?
H10A C10 H10B 109.5 . . ?
C7 C10 H10C 109.5 . . ?
H10A C10 H10C 109.5 . . ?
H10B C10 H10C 109.5 . . ?
C17 C11 C2 105.9(17) . . ?
C17 C11 H11A 110.5 . . ?
C2 C11 H11A 110.5 . . ?
C17 C11 H11B 110.5 . . ?
C2 C11 H11B 110.5 . . ?
H11A C11 H11B 108.7 . . ?
O2 C12 C17 119.1(17) . . ?
O2 C12 C13 119.3(17) . . ?
C17 C12 C13 121.6(19) . . ?
C14 C13 C12 117.7(19) . . ?
C14 C13 C22 120.0(18) . . ?
C12 C13 C22 122.3(17) . . ?
C13 C14 C15 124(2) . . ?
C13 C14 H14 117.9 . . ?
C15 C14 H14 117.9 . . ?
C16 C15 C14 115(2) . . ?
C16 C15 C18 124(2) . . ?
C14 C15 C18 121(2) . . ?
C15 C16 C17 124(2) . . ?
C15 C16 H16 117.9 . . ?
C17 C16 H16 117.9 . . ?
C12 C17 C16 117(2) . . ?
C12 C17 C11 122.3(19) . . ?
C16 C17 C11 120.2(19) . . ?
C20 C18 C21 110(3) . . ?
C20 C18 C19 116(3) . . ?
C21 C18 C19 104(3) . . ?
C20 C18 C15 113(2) . . ?
C21 C18 C15 106(2) . . ?
C19 C18 C15 107(2) . . ?
C18 C19 H19A 109.5 . . ?
C18 C19 H19B 109.5 . . ?
H19A C19 H19B 109.5 . . ?
C18 C19 H19C 109.5 . . ?
H19A C19 H19C 109.5 . . ?
H19B C19 H19C 109.5 . . ?
C18 C20 H20A 109.5 . . ?
C18 C20 H20B 109.5 . . ?
H20A C20 H20B 109.5 . . ?
C18 C20 H20C 109.5 . . ?
H20A C20 H20C 109.5 . . ?
H20B C20 H20C 109.5 . . ?
C18 C21 H21A 109.5 . . ?
C18 C21 H21B 109.5 . . ?
H21A C21 H21B 109.5 . . ?
C18 C21 H21C 109.5 . . ?
H21A C21 H21C 109.5 . . ?
H21B C21 H21C 109.5 . . ?
C13 C22 C28 116.9(16) . . ?
C13 C22 H22A 108.1 . . ?
C28 C22 H22A 108.1 . . ?
C13 C22 H22B 108.1 . . ?
C28 C22 H22B 108.1 . . ?
H22A C22 H22B 107.3 . . ?
O3 C23 C24 120.5(14) . . ?
O3 C23 C28 119.0(15) . . ?
C24 C23 C28 120.4(15) . . ?
O3 C23 Li1 46.3(10) . . ?
C24 C23 Li1 125.9(12) . . ?
C28 C23 Li1 96.7(14) . . ?
O3 C23 Li3 39.0(9) . . ?
C24 C23 Li3 114.5(13) . . ?
C28 C23 Li3 109.7(13) . . ?
Li1 C23 Li3 83.0(11) . . ?
C23 C24 C25 118.0(15) . . ?
C23 C24 C33 120.1(14) . . ?
C25 C24 C33 121.9(14) . . ?
C26 C25 C24 122.6(16) . . ?
C26 C25 H25 118.7 . . ?
C24 C25 H25 118.7 . . ?
C25 C26 C27 116.7(16) . . ?
C25 C26 C29 122.2(18) . . ?
C27 C26 C29 121.1(17) . . ?
C28 C27 C26 125.6(17) . . ?
C28 C27 H27 117.2 . . ?
C26 C27 H27 117.2 . . ?
C27 C28 C23 116.2(17) . . ?
C27 C28 C22 121.5(16) . . ?
C23 C28 C22 122.3(16) . . ?
C30 C29 C32 117(2) . . ?
C30 C29 C26 113(2) . . ?
C32 C29 C26 110.1(19) . . ?
C30 C29 C31 114(3) . . ?
C32 C29 C31 93(2) . . ?
C26 C29 C31 108(2) . . ?
C29 C30 H30A 109.5 . . ?
C29 C30 H30B 109.5 . . ?
H30A C30 H30B 109.5 . . ?
C29 C30 H30C 109.5 . . ?
H30A C30 H30C 109.5 . . ?
H30B C30 H30C 109.5 . . ?
C29 C31 H31A 109.5 . . ?
C29 C31 H31B 109.5 . . ?
H31A C31 H31B 109.5 . . ?
C29 C31 H31C 109.5 . . ?
H31A C31 H31C 109.5 . . ?
H31B C31 H31C 109.5 . . ?
C29 C32 H32A 109.5 . . ?
C29 C32 H32B 109.5 . . ?
H32A C32 H32B 109.5 . . ?
C29 C32 H32C 109.5 . . ?
H32A C32 H32C 109.5 . . ?
H32B C32 H32C 109.5 . . ?
C39 C33 C24 112.0(12) . . ?
C39 C33 H33A 109.2 . . ?
C24 C33 H33A 109.2 . . ?
C39 C33 H33B 109.2 . . ?
C24 C33 H33B 109.2 . . ?
H33A C33 H33B 107.9 . . ?
O4 C34 C35 122.0(13) . . ?
O4 C34 C39 120.1(12) . . ?
C35 C34 C39 117.7(12) . . ?
O4 C34 Li2 47.0(9) . . ?
C35 C34 Li2 108.7(12) . . ?
C39 C34 Li2 108.9(12) . . ?
C36 C35 C34 118.8(13) . . ?
C36 C35 C44 121.9(13) . . ?
C34 C35 C44 119.2(13) . . ?
C37 C36 C35 125.0(14) . . ?
C37 C36 H36 117.5 . . ?
C35 C36 H36 117.5 . . ?
C36 C37 C38 115.4(13) . . ?
C36 C37 C40 121.6(13) . . ?
C38 C37 C40 123.1(14) . . ?
C39 C38 C37 123.3(14) . . ?
C39 C38 H38 118.4 . . ?
C37 C38 H38 118.4 . . ?
C38 C39 C34 119.5(13) . . ?
C38 C39 C33 120.9(13) . . ?
C34 C39 C33 119.6(12) . . ?
C37 C40 C43 109.9(13) . . ?
C37 C40 C41 110.8(13) . . ?
C43 C40 C41 109.3(13) . . ?
C37 C40 C42 112.7(12) . . ?
C43 C40 C42 107.9(14) . . ?
C41 C40 C42 106.1(14) . . ?
C40 C41 H41A 109.5 . . ?
C40 C41 H41B 109.5 . . ?
H41A C41 H41B 109.5 . . ?
C40 C41 H41C 109.5 . . ?
H41A C41 H41C 109.5 . . ?
H41B C41 H41C 109.5 . . ?
C40 C42 H42A 109.5 . . ?
C40 C42 H42B 109.5 . . ?
H42A C42 H42B 109.5 . . ?
C40 C42 H42C 109.5 . . ?
H42A C42 H42C 109.5 . . ?
H42B C42 H42C 109.5 . . ?
C40 C43 H43A 109.5 . . ?
C40 C43 H43B 109.5 . . ?
H43A C43 H43B 109.5 . . ?
C40 C43 H43C 109.5 . . ?
H43A C43 H43C 109.5 . . ?
H43B C43 H43C 109.5 . . ?
C35 C44 C50 115.1(13) . . ?
C35 C44 H44A 108.5 . . ?
C50 C44 H44A 108.5 . . ?
C35 C44 H44B 108.5 . . ?
C50 C44 H44B 108.5 . . ?
H44A C44 H44B 107.5 . . ?
O5 C45 C50 121.7(15) . . ?
O5 C45 C46 118.5(16) . . ?
C50 C45 C46 119.8(16) . . ?
O5 C45 Li4 50.7(10) . . ?
C50 C45 Li4 123.7(14) . . ?
C46 C45 Li4 92.4(13) . . ?
O5 C45 Li3 37.1(9) . . ?
C50 C45 Li3 114.4(13) . . ?
C46 C45 Li3 114.3(13) . . ?
Li4 C45 Li3 86.3(11) . . ?
C45 C46 C47 118.0(18) . . ?
C45 C46 C55 122.0(16) . . ?
C47 C46 C55 119.7(16) . . ?
C48 C47 C46 121.8(19) . . ?
C48 C47 H47 119.1 . . ?
C46 C47 H47 119.1 . . ?
C47 C48 C49 119.2(19) . . ?
C47 C48 C51 125(2) . . ?
C49 C48 C51 116(2) . . ?
C50 C49 C48 120(2) . . ?
C50 C49 H49 119.8 . . ?
C48 C49 H49 119.8 . . ?
C45 C50 C49 120.4(16) . . ?
C45 C50 C44 120.8(15) . . ?
C49 C50 C44 118.7(16) . . ?
C53 C51 C52 113(3) . . ?
C53 C51 C48 114(3) . . ?
C52 C51 C48 112(2) . . ?
C53 C51 C54 107(3) . . ?
C52 C51 C54 101(3) . . ?
C48 C51 C54 108(2) . . ?
C51 C52 H52A 109.5 . . ?
C51 C52 H52B 109.5 . . ?
H52A C52 H52B 109.5 . . ?
C51 C52 H52C 109.5 . . ?
H52A C52 H52C 109.5 . . ?
H52B C52 H52C 109.5 . . ?
C51 C53 H53A 109.5 . . ?
C51 C53 H53B 109.5 . . ?
H53A C53 H53B 109.5 . . ?
C51 C53 H53C 109.5 . . ?
H53A C53 H53C 109.5 . . ?
H53B C53 H53C 109.5 . . ?
C51 C54 H54A 109.5 . . ?
C51 C54 H54B 109.5 . . ?
H54A C54 H54B 109.5 . . ?
C51 C54 H54C 109.5 . . ?
H54A C54 H54C 109.5 . . ?
H54B C54 H54C 109.5 . . ?
C46 C55 C61 115.4(15) . . ?
C46 C55 H55A 108.4 . . ?
C61 C55 H55A 108.4 . . ?
C46 C55 H55B 108.4 . . ?
C61 C55 H55B 108.4 . . ?
H55A C55 H55B 107.5 . . ?
O6 C56 C57 124.9(16) . . ?
O6 C56 C61 119.0(17) . . ?
C57 C56 C61 116.0(16) . . ?
C58 C57 C56 122.5(18) . . ?
C58 C57 C66 119.3(18) . . ?
C56 C57 C66 117.8(16) . . ?
C59 C58 C57 121(2) . . ?
C59 C58 H58 119.5 . . ?
C57 C58 H58 119.5 . . ?
C58 C59 C60 119(2) . . ?
C58 C59 C62 120(2) . . ?
C60 C59 C62 121(2) . . ?
C61 C60 C59 121(2) . . ?
C61 C60 H60 119.3 . . ?
C59 C60 H60 119.3 . . ?
C60 C61 C56 119.9(19) . . ?
C60 C61 C55 121.4(17) . . ?
C56 C61 C55 118.5(15) . . ?
C65 C62 C64 117(3) . . ?
C65 C62 C59 117(3) . . ?
C64 C62 C59 108(2) . . ?
C65 C62 C63 109(3) . . ?
C64 C62 C63 94(3) . . ?
C59 C62 C63 108(3) . . ?
C62 C63 H63A 109.5 . . ?
C62 C63 H63B 109.5 . . ?
H63A C63 H63B 109.5 . . ?
C62 C63 H63C 109.5 . . ?
H63A C63 H63C 109.5 . . ?
H63B C63 H63C 109.5 . . ?
C62 C64 H64A 109.5 . . ?
C62 C64 H64B 109.5 . . ?
H64A C64 H64B 109.5 . . ?
C62 C64 H64C 109.5 . . ?
H64A C64 H64C 109.5 . . ?
H64B C64 H64C 109.5 . . ?
C62 C65 H65A 109.5 . . ?
C62 C65 H65B 109.5 . . ?
H65A C65 H65B 109.5 . . ?
C62 C65 H65C 109.5 . . ?
H65A C65 H65C 109.5 . . ?
H65B C65 H65C 109.5 . . ?
C6 C66 C57 109.1(14) . . ?
C6 C66 H66A 109.9 . . ?
C57 C66 H66A 109.9 . . ?
C6 C66 H66B 109.9 . . ?
C57 C66 H66B 109.9 . . ?
H66A C66 H66B 108.3 . . ?
O7 C71 C72 122.7(12) . . ?
O7 C71 C76 119.9(13) . . ?
C72 C71 C76 117.4(13) . . ?
O7 C71 Co2 50.4(5) . . ?
C72 C71 Co2 109.3(8) . . ?
C76 C71 Co2 107.7(9) . . ?
C73 C72 C71 122.3(14) . . ?
C73 C72 C81 119.2(14) . . ?
C71 C72 C81 118.5(13) . . ?
C72 C73 C74 121.2(15) . . ?
C72 C73 H73 119.4 . . ?
C74 C73 H73 119.4 . . ?
C75 C74 C73 115.1(14) . . ?
C75 C74 C77 125.6(13) . . ?
C73 C74 C77 119.3(14) . . ?
C74 C75 C76 125.6(13) . . ?
C74 C75 H75 117.2 . . ?
C76 C75 H75 117.2 . . ?
C75 C76 C71 118.2(14) . . ?
C75 C76 C136 122.2(12) . . ?
C71 C76 C136 119.5(12) . . ?
C79 C77 C74 111.3(14) . . ?
C79 C77 C80 110.7(14) . . ?
C74 C77 C80 111.9(14) . . ?
C79 C77 C78 108.2(16) . . ?
C74 C77 C78 110.7(13) . . ?
C80 C77 C78 103.7(15) . . ?
C77 C78 H78A 109.5 . . ?
C77 C78 H78B 109.5 . . ?
H78A C78 H78B 109.5 . . ?
C77 C78 H78C 109.5 . . ?
H78A C78 H78C 109.5 . . ?
H78B C78 H78C 109.5 . . ?
C77 C79 H79A 109.5 . . ?
C77 C79 H79B 109.5 . . ?
H79A C79 H79B 109.5 . . ?
C77 C79 H79C 109.5 . . ?
H79A C79 H79C 109.5 . . ?
H79B C79 H79C 109.5 . . ?
C77 C80 H80A 109.5 . . ?
C77 C80 H80B 109.5 . . ?
H80A C80 H80B 109.5 . . ?
C77 C80 H80C 109.5 . . ?
H80A C80 H80C 109.5 . . ?
H80B C80 H80C 109.5 . . ?
C87 C81 C72 110.8(11) . . ?
C87 C81 H81A 109.5 . . ?
C72 C81 H81A 109.5 . . ?
C87 C81 H81B 109.5 . . ?
C72 C81 H81B 109.5 . . ?
H81A C81 H81B 108.1 . . ?
C87 C82 O8 122.6(12) . . ?
C87 C82 C83 119.2(13) . . ?
O8 C82 C83 118.2(12) . . ?
C82 C83 C84 119.4(13) . . ?
C82 C83 C92 119.9(12) . . ?
C84 C83 C92 120.7(11) . . ?
C85 C84 C83 122.2(13) . . ?
C85 C84 H84 118.9 . . ?
C83 C84 H84 118.9 . . ?
C84 C85 C86 117.8(15) . . ?
C84 C85 C88 121.9(14) . . ?
C86 C85 C88 120.1(14) . . ?
C85 C86 C87 121.6(13) . . ?
C85 C86 H86 119.2 . . ?
C87 C86 H86 119.2 . . ?
C82 C87 C86 119.7(12) . . ?
C82 C87 C81 121.6(13) . . ?
C86 C87 C81 118.6(12) . . ?
C91 C88 C89 108.2(16) . . ?
C91 C88 C85 110.4(14) . . ?
C89 C88 C85 112.8(15) . . ?
C91 C88 C90 111.3(15) . . ?
C89 C88 C90 104.5(16) . . ?
C85 C88 C90 109.6(14) . . ?
C88 C89 H89A 109.5 . . ?
C88 C89 H89B 109.5 . . ?
H89A C89 H89B 109.5 . . ?
C88 C89 H89C 109.5 . . ?
H89A C89 H89C 109.5 . . ?
H89B C89 H89C 109.5 . . ?
C88 C90 H90A 109.5 . . ?
C88 C90 H90B 109.5 . . ?
H90A C90 H90B 109.5 . . ?
C88 C90 H90C 109.5 . . ?
H90A C90 H90C 109.5 . . ?
H90B C90 H90C 109.5 . . ?
C88 C91 H91A 109.5 . . ?
C88 C91 H91B 109.5 . . ?
H91A C91 H91B 109.5 . . ?
C88 C91 H91C 109.5 . . ?
H91A C91 H91C 109.5 . . ?
H91B C91 H91C 109.5 . . ?
C98 C92 C83 115.2(11) . . ?
C98 C92 H92A 108.5 . . ?
C83 C92 H92A 108.5 . . ?
C98 C92 H92B 108.5 . . ?
C83 C92 H92B 108.5 . . ?
H92A C92 H92B 107.5 . . ?
O9 C93 C98 121.1(11) . . ?
O9 C93 C94 121.1(12) . . ?
C98 C93 C94 117.8(11) . . ?
O9 C93 Li8 52.0(8) . . ?
C98 C93 Li8 94.6(9) . . ?
C94 C93 Li8 123.8(10) . . ?
O9 C93 Li7 35.8(7) . . ?
C98 C93 Li7 114.2(10) . . ?
C94 C93 Li7 115.3(10) . . ?
Li8 C93 Li7 85.9(8) . . ?
C95 C94 C93 117.8(12) . . ?
C95 C94 C103 123.7(12) . . ?
C93 C94 C103 118.3(11) . . ?
C94 C95 C96 126.4(12) . . ?
C94 C95 H95 116.8 . . ?
C96 C95 H95 116.8 . . ?
C97 C96 C95 115.0(12) . . ?
C97 C96 C99 122.0(13) . . ?
C95 C96 C99 122.7(12) . . ?
C96 C97 C98 122.5(14) . . ?
C96 C97 H97 118.7 . . ?
C98 C97 H97 118.7 . . ?
C97 C98 C93 119.9(12) . . ?
C97 C98 C92 120.3(13) . . ?
C93 C98 C92 119.7(11) . . ?
C102 C99 C100 110.4(14) . . ?
C102 C99 C101 108.9(13) . . ?
C100 C99 C101 108.0(14) . . ?
C102 C99 C96 114.2(13) . . ?
C100 C99 C96 108.8(12) . . ?
C101 C99 C96 106.3(12) . . ?
C99 C100 H10F 109.5 . . ?
C99 C100 H10D 109.5 . . ?
H10F C100 H10D 109.5 . . ?
C99 C100 H10E 109.5 . . ?
H10F C100 H10E 109.5 . . ?
H10D C100 H10E 109.5 . . ?
C99 C101 H10J 109.5 . . ?
C99 C101 H10K 109.5 . . ?
H10J C101 H10K 109.5 . . ?
C99 C101 H10I 109.5 . . ?
H10J C101 H10I 109.5 . . ?
H10K C101 H10I 109.5 . . ?
C99 C102 H10M 109.5 . . ?
C99 C102 H10P 109.5 . . ?
H10M C102 H10P 109.5 . . ?
C99 C102 H10L 109.5 . . ?
H10M C102 H10L 109.5 . . ?
H10P C102 H10L 109.5 . . ?
C94 C103 C109 116.0(12) . . ?
C94 C103 H10H 108.3 . . ?
C109 C103 H10H 108.3 . . ?
C94 C103 H10G 108.3 . . ?
C109 C103 H10G 108.3 . . ?
H10H C103 H10G 107.4 . . ?
O10 C104 C109 119.4(12) . . ?
O10 C104 C105 119.8(11) . . ?
C109 C104 C105 120.8(12) . . ?
O10 C104 Li6 46.9(8) . . ?
C109 C104 Li6 106.3(11) . . ?
C105 C104 Li6 111.2(10) . . ?
C106 C105 C104 117.0(12) . . ?
C106 C105 C114 122.2(13) . . ?
C104 C105 C114 120.9(12) . . ?
C107 C106 C105 124.8(14) . . ?
C107 C106 H106 117.6 . . ?
C105 C106 H106 117.6 . . ?
C106 C107 C108 116.9(13) . . ?
C106 C107 C110 122.9(14) . . ?
C108 C107 C110 120.1(13) . . ?
C107 C108 C109 122.7(13) . . ?
C107 C108 H108 118.7 . . ?
C109 C108 H108 118.7 . . ?
C108 C109 C104 117.4(13) . . ?
C108 C109 C103 121.7(12) . . ?
C104 C109 C103 120.9(12) . . ?
C113 C110 C112 113.8(16) . . ?
C113 C110 C111 109.8(15) . . ?
C112 C110 C111 105.3(14) . . ?
C113 C110 C107 109.8(13) . . ?
C112 C110 C107 110.1(13) . . ?
C111 C110 C107 107.8(13) . . ?
C110 C111 H11C 109.5 . . ?
C110 C111 H11D 109.5 . . ?
H11C C111 H11D 109.5 . . ?
C110 C111 H11E 109.5 . . ?
H11C C111 H11E 109.5 . . ?
H11D C111 H11E 109.5 . . ?
C110 C112 H11F 109.5 . . ?
C110 C112 H11G 109.5 . . ?
H11F C112 H11G 109.5 . . ?
C110 C112 H11H 109.5 . . ?
H11F C112 H11H 109.5 . . ?
H11G C112 H11H 109.5 . . ?
C110 C113 H11I 109.5 . . ?
C110 C113 H11J 109.5 . . ?
H11I C113 H11J 109.5 . . ?
C110 C113 H11K 109.5 . . ?
H11I C113 H11K 109.5 . . ?
H11J C113 H11K 109.5 . . ?
C120 C114 C105 114.5(12) . . ?
C120 C114 H11L 108.6 . . ?
C105 C114 H11L 108.6 . . ?
C120 C114 H11M 108.6 . . ?
C105 C114 H11M 108.6 . . ?
H11L C114 H11M 107.6 . . ?
O11 C115 C116 119.9(12) . . ?
O11 C115 C120 120.3(12) . . ?
C116 C115 C120 119.8(12) . . ?
O11 C115 Li5 47.2(8) . . ?
C116 C115 Li5 96.1(9) . . ?
C120 C115 Li5 123.6(11) . . ?
O11 C115 Li7 39.7(7) . . ?
C116 C115 Li7 112.7(11) . . ?
C120 C115 Li7 113.9(10) . . ?
Li5 C115 Li7 85.0(9) . . ?
C117 C116 C115 119.2(13) . . ?
C117 C116 C125 119.1(12) . . ?
C115 C116 C125 121.5(12) . . ?
C118 C117 C116 122.7(13) . . ?
C118 C117 H117 118.6 . . ?
C116 C117 H117 118.6 . . ?
C119 C118 C117 117.0(13) . . ?
C119 C118 C121 120.3(14) . . ?
C117 C118 C121 122.6(13) . . ?
C118 C119 C120 123.0(14) . . ?
C118 C119 H119 118.5 . . ?
C120 C119 H119 118.5 . . ?
C119 C120 C115 117.8(12) . . ?
C119 C120 C114 121.3(13) . . ?
C115 C120 C114 120.9(12) . . ?
C123 C121 C124 109.0(15) . . ?
C123 C121 C122 108.4(15) . . ?
C124 C121 C122 109.0(15) . . ?
C123 C121 C118 107.2(14) . . ?
C124 C121 C118 111.8(15) . . ?
C122 C121 C118 111.4(12) . . ?
C121 C122 H12A 109.5 . . ?
C121 C122 H12B 109.5 . . ?
H12A C122 H12B 109.5 . . ?
C121 C122 H12C 109.5 . . ?
H12A C122 H12C 109.5 . . ?
H12B C122 H12C 109.5 . . ?
C121 C123 H12D 109.5 . . ?
C121 C123 H12E 109.5 . . ?
H12D C123 H12E 109.5 . . ?
C121 C123 H12F 109.5 . . ?
H12D C123 H12F 109.5 . . ?
H12E C123 H12F 109.5 . . ?
C121 C124 H12G 109.5 . . ?
C121 C124 H12H 109.5 . . ?
H12G C124 H12H 109.5 . . ?
C121 C124 H12I 109.5 . . ?
H12G C124 H12I 109.5 . . ?
H12H C124 H12I 109.5 . . ?
C116 C125 C131 115.4(11) . . ?
C116 C125 H12J 108.4 . . ?
C131 C125 H12J 108.4 . . ?
C116 C125 H12K 108.4 . . ?
C131 C125 H12K 108.4 . . ?
H12J C125 H12K 107.5 . . ?
O12 C126 C131 118.3(11) . . ?
O12 C126 C127 122.0(11) . . ?
C131 C126 C127 119.6(12) . . ?
C126 C127 C128 118.0(12) . . ?
C126 C127 C136 121.1(11) . . ?
C128 C127 C136 120.9(11) . . ?
C129 C128 C127 123.4(12) . . ?
C129 C128 H128 118.3 . . ?
C127 C128 H128 118.3 . . ?
C128 C129 C130 117.8(12) . . ?
C128 C129 C132 123.2(12) . . ?
C130 C129 C132 119.0(12) . . ?
C131 C130 C129 119.4(12) . . ?
C131 C130 H130 120.3 . . ?
C129 C130 H130 120.3 . . ?
C126 C131 C130 121.4(12) . . ?
C126 C131 C125 120.0(11) . . ?
C130 C131 C125 118.6(11) . . ?
C129 C132 C135 112.3(13) . . ?
C129 C132 C133 109.6(12) . . ?
C135 C132 C133 107.1(13) . . ?
C129 C132 C134 111.4(12) . . ?
C135 C132 C134 107.8(13) . . ?
C133 C132 C134 108.4(14) . . ?
C132 C133 H13A 109.5 . . ?
C132 C133 H13B 109.5 . . ?
H13A C133 H13B 109.5 . . ?
C132 C133 H13C 109.5 . . ?
H13A C133 H13C 109.5 . . ?
H13B C133 H13C 109.5 . . ?
C132 C134 H13D 109.5 . . ?
C132 C134 H13E 109.5 . . ?
H13D C134 H13E 109.5 . . ?
C132 C134 H13F 109.5 . . ?
H13D C134 H13F 109.5 . . ?
H13E C134 H13F 109.5 . . ?
C132 C135 H13G 109.5 . . ?
C132 C135 H13H 109.5 . . ?
H13G C135 H13H 109.5 . . ?
C132 C135 H13I 109.5 . . ?
H13G C135 H13I 109.5 . . ?
H13H C135 H13I 109.5 . . ?
C127 C136 C76 109.3(10) . . ?
C127 C136 H13J 109.8 . . ?
C76 C136 H13J 109.8 . . ?
C127 C136 H13K 109.8 . . ?
C76 C136 H13K 109.8 . . ?
H13J C136 H13K 108.3 . . ?
N1 C151 C152 178(3) . . ?
C151 C152 H15A 109.5 . . ?
C151 C152 H15B 109.5 . . ?
H15A C152 H15B 109.5 . . ?
C151 C152 H15C 109.5 . . ?
H15A C152 H15C 109.5 . . ?
H15B C152 H15C 109.5 . . ?
N2 C153 C154 176(3) . . ?
C153 C154 H15D 109.5 . . ?
C153 C154 H15E 109.5 . . ?
H15D C154 H15E 109.5 . . ?
C153 C154 H15F 109.5 . . ?
H15D C154 H15F 109.5 . . ?
H15E C154 H15F 109.5 . . ?
N3 C155 C156 178.6(17) . . ?
C155 C156 H15G 109.5 . . ?
C155 C156 H15H 109.5 . . ?
H15G C156 H15H 109.5 . . ?
C155 C156 H15I 109.5 . . ?
H15G C156 H15I 109.5 . . ?
H15H C156 H15I 109.5 . . ?
N4 C157 C158 176(3) . . ?
C157 C158 H15J 109.5 . . ?
C157 C158 H15K 109.5 . . ?
H15J C158 H15K 109.5 . . ?
C157 C158 H15L 109.5 . . ?
H15J C158 H15L 109.5 . . ?
H15K C158 H15L 109.5 . . ?
N5 C159 C160 178(3) . . ?
C159 C160 H16A 109.5 . . ?
C159 C160 H16B 109.5 . . ?
H16A C160 H16B 109.5 . . ?
C159 C160 H16C 109.5 . . ?
H16A C160 H16C 109.5 . . ?
H16B C160 H16C 109.5 . . ?
N6 C161 C162 177(2) . . ?
C161 C162 H16D 109.5 . . ?
C161 C162 H16E 109.5 . . ?
H16D C162 H16E 109.5 . . ?
C161 C162 H16F 109.5 . . ?
H16D C162 H16F 109.5 . . ?
H16E C162 H16F 109.5 . . ?
N7 C163 C164 176.5(19) . . ?
N8 C165 C166 177.3(19) . . ?
C165 C166 H16J 109.5 . . ?
C165 C166 H16K 109.5 . . ?
H16J C166 H16K 109.5 . . ?
C165 C166 H16L 109.5 . . ?
H16J C166 H16L 109.5 . . ?
H16K C166 H16L 109.5 . . ?
N9 C167 C168 158(4) . . ?
C167 C168 H16M 109.5 . . ?
C167 C168 H16N 109.5 . . ?
H16M C168 H16N 109.5 . . ?
C167 C168 H16P 109.5 . . ?
H16M C168 H16P 109.5 . . ?
H16N C168 H16P 109.5 . . ?
N10 C169 C170 175(4) . . ?
C169 C170 H17A 109.5 . . ?
C169 C170 H17B 109.5 . . ?
H17A C170 H17B 109.5 . . ?
C169 C170 H17C 109.5 . . ?
H17A C170 H17C 109.5 . . ?
H17B C170 H17C 109.5 . . ?
N11 C171 C172 178(3) . . ?
C171 C172 H17D 109.5 . . ?
C171 C172 H17E 109.5 . . ?
H17D C172 H17E 109.5 . . ?
C171 C172 H17F 109.5 . . ?
H17D C172 H17F 109.5 . . ?
H17E C172 H17F 109.5 . . ?
N12 C173 C174 177(3) . . ?
C173 C174 H17G 109.5 . . ?
C173 C174 H17H 109.5 . . ?
H17G C174 H17H 109.5 . . ?
C173 C174 H17I 109.5 . . ?
H17G C174 H17I 109.5 . . ?
H17H C174 H17I 109.5 . . ?
N13 C175 C176 169(3) . . ?
C175 C176 H17J 109.5 . . ?
C175 C176 H17K 109.5 . . ?
H17J C176 H17K 109.5 . . ?
C175 C176 H17L 109.5 . . ?
H17J C176 H17L 109.5 . . ?
H17K C176 H17L 109.5 . . ?
N14 C177 C178 170(4) . . ?
C177 C178 H17M 109.5 . . ?
C177 C178 H17N 109.5 . . ?
H17M C178 H17N 109.5 . . ?
C177 C178 H17P 109.5 . . ?
H17M C178 H17P 109.5 . . ?
H17N C178 H17P 109.5 . . ?
N15 C179 C180 162(5) . . ?
C179 C180 H18A 109.5 . . ?
C179 C180 H18B 109.5 . . ?
H18A C180 H18B 109.5 . . ?
C179 C180 H18C 109.5 . . ?
H18A C180 H18C 109.5 . . ?
H18B C180 H18C 109.5 . . ?
N16 C181 C182 176(4) . . ?
C181 C182 H18D 109.5 . . ?
C181 C182 H18E 109.5 . . ?
H18D C182 H18E 109.5 . . ?
C181 C182 H18F 109.5 . . ?
H18D C182 H18F 109.5 . . ?
H18E C182 H18F 109.5 . . ?
N17 C183 C184 177(5) . . ?
C192 C191 O16 107.9(16) . . ?
C192 C191 H19D 110.1 . . ?
O16 C191 H19D 110.1 . . ?
C192 C191 H19E 110.1 . . ?
O16 C191 H19E 110.1 . . ?
H19D C191 H19E 108.4 . . ?
C191 C192 C193 109.0(18) . . ?
C191 C192 H19F 109.9 . . ?
C193 C192 H19F 109.9 . . ?
C191 C192 H19G 109.9 . . ?
C193 C192 H19G 109.9 . . ?
H19F C192 H19G 108.3 . . ?
C192 C193 C194 105.1(17) . . ?
C192 C193 H19H 110.7 . . ?
C194 C193 H19H 110.7 . . ?
C192 C193 H19I 110.7 . . ?
C194 C193 H19I 110.7 . . ?
H19H C193 H19I 108.8 . . ?
O16 C194 C193 108.5(16) . . ?
O16 C194 H19J 110.0 . . ?
C193 C194 H19J 110.0 . . ?
O16 C194 H19K 110.0 . . ?
C193 C194 H19K 110.0 . . ?
H19J C194 H19K 108.4 . . ?
O15 C201 C202 107(3) . . ?
O15 C201 C204 97(3) . . ?
C202 C201 C204 108(3) . . ?
O15 C201 C203 118(3) . . ?
C202 C201 C203 116(3) . . ?
C204 C201 C203 110(3) . . ?
C201 C202 H20D 109.5 . . ?
C201 C202 H20E 109.5 . . ?
H20D C202 H20E 109.5 . . ?
C201 C202 H20F 109.5 . . ?
H20D C202 H20F 109.5 . . ?
H20E C202 H20F 109.5 . . ?
C201 C203 H20G 109.5 . . ?
C201 C203 H20H 109.5 . . ?
H20G C203 H20H 109.5 . . ?
C201 C203 H20I 109.5 . . ?
H20G C203 H20I 109.5 . . ?
H20H C203 H20I 109.5 . . ?
C201 C204 H20J 109.5 . . ?
C201 C204 H20K 109.5 . . ?
H20J C204 H20K 109.5 . . ?
C201 C204 H20L 109.5 . . ?
H20J C204 H20L 109.5 . . ?
H20K C204 H20L 109.5 . . ?
O3 Li1 O2 119.1(16) . . ?
O3 Li1 O13 99.7(14) . . ?
O2 Li1 O13 91.8(14) . . ?
O3 Li1 N1 111.6(16) . . ?
O2 Li1 N1 119.3(17) . . ?
O13 Li1 N1 110.7(14) . . ?
O3 Li1 Li2 51.8(10) . . ?
O2 Li1 Li2 128.9(16) . . ?
O13 Li1 Li2 51.7(10) . . ?
N1 Li1 Li2 107.8(15) . . ?
O3 Li1 C23 32.0(7) . . ?
O2 Li1 C23 115.4(14) . . ?
O13 Li1 C23 131.2(15) . . ?
N1 Li1 C23 91.1(12) . . ?
Li2 Li1 C23 80.5(12) . . ?
O3 Li1 Co1 118.2(14) . . ?
O2 Li1 Co1 43.9(8) . . ?
O13 Li1 Co1 47.9(7) . . ?
N1 Li1 Co1 127.9(13) . . ?
Li2 Li1 Co1 91.8(11) . . ?
C23 Li1 Co1 140.4(13) . . ?
O3 Li1 Li3 21.5(8) . . ?
O2 Li1 Li3 105.5(13) . . ?
O13 Li1 Li3 83.9(11) . . ?
N1 Li1 Li3 131.5(14) . . ?
Li2 Li1 Li3 45.5(9) . . ?
C23 Li1 Li3 51.1(8) . . ?
Co1 Li1 Li3 96.7(10) . . ?
O4 Li2 O3 109.8(14) . . ?
O4 Li2 O13 139.9(15) . . ?
O3 Li2 O13 98.3(14) . . ?
O4 Li2 O5 110.3(15) . . ?
O3 Li2 O5 91.7(11) . . ?
O13 Li2 O5 96.3(12) . . ?
O4 Li2 Li1 132.4(15) . . ?
O3 Li2 Li1 48.3(10) . . ?
O13 Li2 Li1 53.7(10) . . ?
O5 Li2 Li1 111.7(14) . . ?
O4 Li2 Li3 102.1(14) . . ?
O3 Li2 Li3 48.2(10) . . ?
O13 Li2 Li3 118.0(14) . . ?
O5 Li2 Li3 48.5(9) . . ?
Li1 Li2 Li3 89.7(14) . . ?
O4 Li2 C34 32.0(6) . . ?
O3 Li2 C34 88.1(11) . . ?
O13 Li2 C34 171.8(14) . . ?
O5 Li2 C34 88.5(11) . . ?
Li1 Li2 C34 130.2(14) . . ?
Li3 Li2 C34 70.1(11) . . ?
O4 Li2 Li4 130.5(17) . . ?
O3 Li2 Li4 114.9(14) . . ?
O13 Li2 Li4 50.9(10) . . ?
O5 Li2 Li4 50.1(9) . . ?
Li1 Li2 Li4 94.1(14) . . ?
Li3 Li2 Li4 92.7(13) . . ?
C34 Li2 Li4 130.5(14) . . ?
O3 Li3 O5 98.1(14) . . ?
O3 Li3 N2 128.8(18) . . ?
O5 Li3 N2 116.9(15) . . ?
O3 Li3 Li2 51.1(10) . . ?
O5 Li3 Li2 52.7(10) . . ?
N2 Li3 Li2 164.5(18) . . ?
O3 Li3 C23 27.2(6) . . ?
O5 Li3 C23 125.3(14) . . ?
N2 Li3 C23 108.4(13) . . ?
Li2 Li3 C23 75.9(10) . . ?
O3 Li3 C45 123.3(14) . . ?
O5 Li3 C45 25.3(6) . . ?
N2 Li3 C45 97.6(12) . . ?
Li2 Li3 C45 75.3(10) . . ?
C23 Li3 C45 150.4(13) . . ?
O3 Li3 Li1 21.3(8) . . ?
O5 Li3 Li1 81.3(11) . . ?
N2 Li3 Li1 127.9(15) . . ?
Li2 Li3 Li1 44.8(10) . . ?
C23 Li3 Li1 45.9(7) . . ?
C45 Li3 Li1 106.4(11) . . ?
O6 Li4 O15 127.0(18) . . ?
O6 Li4 O5 115.1(18) . . ?
O15 Li4 O5 111.7(18) . . ?
O6 Li4 O13 93.1(17) . . ?
O15 Li4 O13 106.9(16) . . ?
O5 Li4 O13 94.6(13) . . ?
O6 Li4 C45 113.7(15) . . ?
O15 Li4 C45 94.2(16) . . ?
O5 Li4 C45 31.0(7) . . ?
O13 Li4 C45 125.0(14) . . ?
O6 Li4 Li2 126.8(19) . . ?
O15 Li4 Li2 102.1(16) . . ?
O5 Li4 Li2 49.9(9) . . ?
O13 Li4 Li2 49.2(9) . . ?
C45 Li4 Li2 77.2(11) . . ?
O6 Li4 Co1 44.7(9) . . ?
O15 Li4 Co1 130.7(16) . . ?
O5 Li4 Co1 112.2(15) . . ?
O13 Li4 Co1 48.5(8) . . ?
C45 Li4 Co1 135.1(15) . . ?
Li2 Li4 Co1 89.5(12) . . ?
O12 Li5 N4 126.0(14) . . ?
O12 Li5 O11 112.8(14) . . ?
N4 Li5 O11 115.7(14) . . ?
O12 Li5 O14 91.2(11) . . ?
N4 Li5 O14 105.3(13) . . ?
O11 Li5 O14 96.6(11) . . ?
O12 Li5 Li6 124.4(14) . . ?
N4 Li5 Li6 104.1(13) . . ?
O11 Li5 Li6 51.5(8) . . ?
O14 Li5 Li6 49.7(8) . . ?
O12 Li5 C115 110.4(11) . . ?
N4 Li5 C115 100.1(11) . . ?
O11 Li5 C115 30.1(5) . . ?
O14 Li5 C115 126.5(12) . . ?
Li6 Li5 C115 78.8(9) . . ?
O12 Li5 Co2 43.8(6) . . ?
N4 Li5 Co2 126.0(12) . . ?
O11 Li5 Co2 113.4(12) . . ?
O14 Li5 Co2 47.5(6) . . ?
Li6 Li5 Co2 89.3(10) . . ?
C115 Li5 Co2 134.0(11) . . ?
O10 Li6 O14 139.2(15) . . ?
O10 Li6 O9 111.8(12) . . ?
O14 Li6 O9 98.8(12) . . ?
O10 Li6 O11 106.5(12) . . ?
O14 Li6 O11 98.3(11) . . ?
O9 Li6 O11 92.2(11) . . ?
O10 Li6 Li8 133.8(14) . . ?
O14 Li6 Li8 52.9(8) . . ?
O9 Li6 Li8 50.4(8) . . ?
O11 Li6 Li8 115.5(13) . . ?
O10 Li6 Li7 102.1(12) . . ?
O14 Li6 Li7 118.5(13) . . ?
O9 Li6 Li7 48.2(8) . . ?
O11 Li6 Li7 48.3(8) . . ?
Li8 Li6 Li7 92.2(11) . . ?
O10 Li6 Li5 126.1(14) . . ?
O14 Li6 Li5 52.5(8) . . ?
O9 Li6 Li5 116.3(13) . . ?
O11 Li6 Li5 50.6(8) . . ?
Li8 Li6 Li5 96.2(11) . . ?
Li7 Li6 Li5 92.7(12) . . ?
O10 Li6 C104 32.5(6) . . ?
O14 Li6 C104 171.7(14) . . ?
O9 Li6 C104 87.9(9) . . ?
O11 Li6 C104 86.3(9) . . ?
Li8 Li6 C104 131.0(12) . . ?
Li7 Li6 C104 69.7(9) . . ?
Li5 Li6 C104 128.5(12) . . ?
O9 Li7 O11 98.1(12) . . ?
O9 Li7 N3 125.9(15) . . ?
O11 Li7 N3 125.3(13) . . ?
O9 Li7 Li6 50.7(9) . . ?
O11 Li7 Li6 52.2(9) . . ?
N3 Li7 Li6 170.7(15) . . ?
O9 Li7 C115 125.1(12) . . ?
O11 Li7 C115 27.1(5) . . ?
N3 Li7 C115 102.6(10) . . ?
Li6 Li7 C115 77.2(10) . . ?
O9 Li7 C93 24.4(5) . . ?
O11 Li7 C93 122.4(11) . . ?
N3 Li7 C93 106.0(11) . . ?
Li6 Li7 C93 72.8(9) . . ?
C115 Li7 C93 149.3(10) . . ?
O8 Li8 O9 115.4(12) . . ?
O8 Li8 O16 109.9(12) . . ?
O9 Li8 O16 126.2(12) . . ?
O8 Li8 O14 93.1(10) . . ?
O9 Li8 O14 96.1(11) . . ?
O16 Li8 O14 109.2(11) . . ?
O8 Li8 C93 114.0(11) . . ?
O9 Li8 C93 32.3(5) . . ?
O16 Li8 C93 102.5(10) . . ?
O14 Li8 C93 127.6(11) . . ?
O8 Li8 Li6 127.1(13) . . ?
O9 Li8 Li6 50.4(8) . . ?
O16 Li8 Li6 116.9(12) . . ?
O14 Li8 Li6 49.9(8) . . ?
C93 Li8 Li6 78.8(9) . . ?
O8 Li8 Co2 45.3(6) . . ?
O9 Li8 Co2 114.3(11) . . ?
O16 Li8 Co2 117.9(9) . . ?
O14 Li8 Co2 47.8(5) . . ?
C93 Li8 Co2 138.5(10) . . ?
Li6 Li8 Co2 90.0(9) . . ?
O7 Li9 N5 114.5(12) . . ?
O7 Li9 N8 112.4(13) . 4_575 ?
N5 Li9 N8 99.1(13) . 4_575 ?
O7 Li9 N6 115.7(14) . . ?
N5 Li9 N6 105.9(13) . . ?
N8 Li9 N6 107.7(10) 4_575 . ?
C151 N1 Li1 148.6(18) . . ?
C153 N2 Li3 164(2) . . ?
C155 N3 Li7 174.9(16) . . ?
C157 N4 Li5 152.1(19) . . ?
C159 N5 Li9 152(2) . . ?
C161 N6 Li9 167.6(14) . . ?
C165 N8 Li9 170.4(18) . 4_576 ?
C1 O1 Co1 98.4(11) . . ?
C12 O2 Li1 127.0(14) . . ?
C12 O2 Co1 139.3(11) . . ?
Li1 O2 Co1 93.6(10) . . ?
C23 O3 Li1 101.7(13) . . ?
C23 O3 Li3 113.8(13) . . ?
Li1 O3 Li3 137.2(15) . . ?
C23 O3 Li2 150.2(12) . . ?
Li1 O3 Li2 79.8(13) . . ?
Li3 O3 Li2 80.7(12) . . ?
C34 O4 Li2 101.0(12) . . ?
C34 O4 Co3 129.2(9) . . ?
Li2 O4 Co3 129.8(10) . . ?
C45 O5 Li3 117.6(13) . . ?
C45 O5 Li2 147.6(13) . . ?
Li3 O5 Li2 78.8(12) . . ?
C45 O5 Li4 98.3(13) . . ?
Li3 O5 Li4 139.6(16) . . ?
Li2 O5 Li4 80.0(12) . . ?
C56 O6 Li4 128.1(16) . . ?
C56 O6 Co1 138.7(12) . . ?
Li4 O6 Co1 93.2(11) . . ?
C71 O7 Li9 132.4(11) . . ?
C71 O7 Co2 96.5(7) . . ?
Li9 O7 Co2 131.1(9) . . ?
C82 O8 Li8 129.8(10) . . ?
C82 O8 Co2 138.6(8) . . ?
Li8 O8 Co2 91.6(8) . . ?
C93 O9 Li7 119.8(11) . . ?
C93 O9 Li6 146.5(11) . . ?
Li7 O9 Li6 81.1(12) . . ?
C93 O9 Li8 95.7(10) . . ?
Li7 O9 Li8 138.9(11) . . ?
Li6 O9 Li8 79.1(10) . . ?
C104 O10 Li6 100.6(11) . . ?
C104 O10 Co3 129.9(8) . . ?
Li6 O10 Co3 129.5(9) . . ?
C115 O11 Li7 113.2(10) . . ?
C115 O11 Li5 102.8(10) . . ?
Li7 O11 Li5 138.4(12) . . ?
C115 O11 Li6 152.2(11) . . ?
Li7 O11 Li6 79.6(10) . . ?
Li5 O11 Li6 77.9(10) . . ?
C126 O12 Li5 126.1(11) . . ?
C126 O12 Co2 140.3(8) . . ?
Li5 O12 Co2 93.1(8) . . ?
Li2 O13 Li4 79.8(12) . . ?
Li2 O13 Li1 74.6(12) . . ?
Li4 O13 Li1 128.8(14) . . ?
Li2 O13 Co1 135.5(9) . . ?
Li4 O13 Co1 83.7(11) . . ?
Li1 O13 Co1 84.6(10) . . ?
Li6 O14 Li5 77.8(10) . . ?
Li6 O14 Li8 77.2(10) . . ?
Li5 O14 Li8 132.1(11) . . ?
Li6 O14 Co2 136.2(9) . . ?
Li5 O14 Co2 85.7(8) . . ?
Li8 O14 Co2 85.0(7) . . ?
C201 O15 Li4 145(2) . . ?
C194 O16 C191 109.0(13) . . ?
C194 O16 Li8 129.3(13) . . ?
C191 O16 Li8 116.5(11) . . ?
O2 Co1 O6 130.3(5) . . ?
O2 Co1 O1 111.6(6) . . ?
O6 Co1 O1 111.2(6) . . ?
O2 Co1 O13 89.9(5) . . ?
O6 Co1 O13 90.1(5) . . ?
O1 Co1 O13 119.8(5) . . ?
O2 Co1 C1 101.6(6) . . ?
O6 Co1 C1 100.8(6) . . ?
O1 Co1 C1 32.8(6) . . ?
O13 Co1 C1 152.5(6) . . ?
O2 Co1 Li4 118.8(8) . . ?
O6 Co1 Li4 42.2(7) . . ?
O1 Co1 Li4 126.8(8) . . ?
O13 Co1 Li4 47.9(7) . . ?
C1 Co1 Li4 137.1(8) . . ?
O2 Co1 Li1 42.4(7) . . ?
O6 Co1 Li1 118.1(7) . . ?
O1 Co1 Li1 127.7(8) . . ?
O13 Co1 Li1 47.5(7) . . ?
C1 Co1 Li1 138.5(8) . . ?
Li4 Co1 Li1 84.2(9) . . ?
O12 Co2 O7 111.8(4) . . ?
O12 Co2 O8 128.6(4) . . ?
O7 Co2 O8 111.7(4) . . ?
O12 Co2 O14 89.8(4) . . ?
O7 Co2 O14 121.1(4) . . ?
O8 Co2 O14 90.3(4) . . ?
O12 Co2 C71 100.6(4) . . ?
O7 Co2 C71 33.1(4) . . ?
O8 Co2 C71 101.0(4) . . ?
O14 Co2 C71 154.2(4) . . ?
O12 Co2 Li8 118.1(6) . . ?
O7 Co2 Li8 127.5(6) . . ?
O8 Co2 Li8 43.1(5) . . ?
O14 Co2 Li8 47.3(5) . . ?
C71 Co2 Li8 138.4(6) . . ?
O12 Co2 Li5 43.0(6) . . ?
O7 Co2 Li5 126.5(6) . . ?
O8 Co2 Li5 119.2(6) . . ?
O14 Co2 Li5 46.9(6) . . ?
C71 Co2 Li5 137.2(6) . . ?
Li8 Co2 Li5 84.3(7) . . ?
O10 Co3 O4 111.9(4) . . ?
O10 Co3 Br1 100.5(3) . . ?
O4 Co3 Br1 118.1(3) . . ?
O10 Co3 Br2 120.4(3) . . ?
O4 Co3 Br2 99.4(3) . . ?
Br1 Co3 Br2 107.65(10) . . ?

loop_
_geom_bond_atom_site_label_1
_geom_bond_atom_site_label_2
_geom_bond_distance
_geom_bond_site_symmetry_2
_geom_bond_publ_flag
C1 O1 1.38(2) . ?
C1 C6 1.40(3) . ?
C1 C2 1.40(3) . ?
C1 Co1 2.52(2) . ?
C2 C3 1.35(3) . ?
C2 C11 1.55(3) . ?
C3 C4 1.34(3) . ?
C3 H3 0.9500 . ?
C4 C5 1.40(3) . ?
C4 C7 1.52(3) . ?
C5 C6 1.37(3) . ?
C5 H5 0.9500 . ?
C6 C66 1.52(3) . ?
C7 C9 1.39(3) . ?
C7 C10 1.49(4) . ?
C7 C8 1.50(4) . ?
C8 H8A 0.9800 . ?
C8 H8B 0.9800 . ?
C8 H8C 0.9800 . ?
C9 H9A 0.9800 . ?
C9 H9B 0.9800 . ?
C9 H9C 0.9800 . ?
C10 H10A 0.9800 . ?
C10 H10B 0.9800 . ?
C10 H10C 0.9800 . ?
C11 C17 1.54(3) . ?
C11 H11A 0.9900 . ?
C11 H11B 0.9900 . ?
C12 O2 1.39(2) . ?
C12 C17 1.39(3) . ?
C12 C13 1.40(3) . ?
C13 C14 1.39(3) . ?
C13 C22 1.46(3) . ?
C14 C15 1.42(3) . ?
C14 H14 0.9500 . ?
C15 C16 1.38(3) . ?
C15 C18 1.55(3) . ?
C16 C17 1.43(3) . ?
C16 H16 0.9500 . ?
C18 C20 1.36(4) . ?
C18 C21 1.50(4) . ?
C18 C19 1.52(4) . ?
C19 H19A 0.9800 . ?
C19 H19B 0.9800 . ?
C19 H19C 0.9800 . ?
C20 H20A 0.9800 . ?
C20 H20B 0.9800 . ?
C20 H20C 0.9800 . ?
C21 H21A 0.9800 . ?
C21 H21B 0.9800 . ?
C21 H21C 0.9800 . ?
C22 C28 1.51(2) . ?
C22 H22A 0.9900 . ?
C22 H22B 0.9900 . ?
C23 O3 1.350(18) . ?
C23 C24 1.42(2) . ?
C23 C28 1.42(2) . ?
C23 Li1 2.49(3) . ?
C23 Li3 2.70(3) . ?
C24 C25 1.42(2) . ?
C24 C33 1.50(2) . ?
C25 C26 1.36(2) . ?
C25 H25 0.9500 . ?
C26 C27 1.39(2) . ?
C26 C29 1.53(3) . ?
C27 C28 1.38(2) . ?
C27 H27 0.9500 . ?
C29 C30 1.35(3) . ?
C29 C32 1.50(3) . ?
C29 C31 1.57(4) . ?
C30 H30A 0.9800 . ?
C30 H30B 0.9800 . ?
C30 H30C 0.9800 . ?
C31 H31A 0.9800 . ?
C31 H31B 0.9800 . ?
C31 H31C 0.9800 . ?
C32 H32A 0.9800 . ?
C32 H32B 0.9800 . ?
C32 H32C 0.9800 . ?
C33 C39 1.50(2) . ?
C33 H33A 0.9900 . ?
C33 H33B 0.9900 . ?
C34 O4 1.329(15) . ?
C34 C35 1.407(19) . ?
C34 C39 1.44(2) . ?
C34 Li2 2.46(3) . ?
C35 C36 1.394(19) . ?
C35 C44 1.52(2) . ?
C36 C37 1.36(2) . ?
C36 H36 0.9500 . ?
C37 C38 1.41(2) . ?
C37 C40 1.50(2) . ?
C38 C39 1.372(19) . ?
C38 H38 0.9500 . ?
C40 C43 1.52(2) . ?
C40 C41 1.55(2) . ?
C40 C42 1.55(2) . ?
C41 H41A 0.9800 . ?
C41 H41B 0.9800 . ?
C41 H41C 0.9800 . ?
C42 H42A 0.9800 . ?
C42 H42B 0.9800 . ?
C42 H42C 0.9800 . ?
C43 H43A 0.9800 . ?
C43 H43B 0.9800 . ?
C43 H43C 0.9800 . ?
C44 C50 1.52(2) . ?
C44 H44A 0.9900 . ?
C44 H44B 0.9900 . ?
C45 O5 1.330(18) . ?
C45 C50 1.38(2) . ?
C45 C46 1.42(2) . ?
C45 Li4 2.56(4) . ?
C45 Li3 2.76(3) . ?
C46 C47 1.42(3) . ?
C46 C55 1.50(2) . ?
C47 C48 1.35(3) . ?
C47 H47 0.9500 . ?
C48 C49 1.41(3) . ?
C48 C51 1.55(3) . ?
C49 C50 1.39(2) . ?
C49 H49 0.9500 . ?
C51 C53 1.42(4) . ?
C51 C52 1.48(4) . ?
C51 C54 1.55(4) . ?
C52 H52A 0.9800 . ?
C52 H52B 0.9800 . ?
C52 H52C 0.9800 . ?
C53 H53A 0.9800 . ?
C53 H53B 0.9800 . ?
C53 H53C 0.9800 . ?
C54 H54A 0.9800 . ?
C54 H54B 0.9800 . ?
C54 H54C 0.9800 . ?
C55 C61 1.52(2) . ?
C55 H55A 0.9900 . ?
C55 H55B 0.9900 . ?
C56 O6 1.33(2) . ?
C56 C57 1.41(2) . ?
C56 C61 1.42(2) . ?
C57 C58 1.37(3) . ?
C57 C66 1.56(3) . ?
C58 C59 1.34(3) . ?
C58 H58 0.9500 . ?
C59 C60 1.40(3) . ?
C59 C62 1.55(3) . ?
C60 C61 1.37(3) . ?
C60 H60 0.9500 . ?
C62 C65 1.32(4) . ?
C62 C64 1.54(4) . ?
C62 C63 1.58(4) . ?
C63 H63A 0.9800 . ?
C63 H63B 0.9800 . ?
C63 H63C 0.9800 . ?
C64 H64A 0.9800 . ?
C64 H64B 0.9800 . ?
C64 H64C 0.9800 . ?
C65 H65A 0.9800 . ?
C65 H65B 0.9800 . ?
C65 H65C 0.9800 . ?
C66 H66A 0.9900 . ?
C66 H66B 0.9900 . ?
C71 O7 1.371(17) . ?
C71 C72 1.38(2) . ?
C71 C76 1.436(19) . ?
C71 Co2 2.495(13) . ?
C72 C73 1.36(2) . ?
C72 C81 1.546(18) . ?
C73 C74 1.437(19) . ?
C73 H73 0.9500 . ?
C74 C75 1.36(2) . ?
C74 C77 1.50(2) . ?
C75 C76 1.366(19) . ?
C75 H75 0.9500 . ?
C76 C136 1.53(2) . ?
C77 C79 1.48(2) . ?
C77 C80 1.55(2) . ?
C77 C78 1.56(2) . ?
C78 H78A 0.9800 . ?
C78 H78B 0.9800 . ?
C78 H78C 0.9800 . ?
C79 H79A 0.9800 . ?
C79 H79B 0.9800 . ?
C79 H79C 0.9800 . ?
C80 H80A 0.9800 . ?
C80 H80B 0.9800 . ?
C80 H80C 0.9800 . ?
C81 C87 1.533(18) . ?
C81 H81A 0.9900 . ?
C81 H81B 0.9900 . ?
C82 C87 1.345(18) . ?
C82 O8 1.350(16) . ?
C82 C83 1.390(17) . ?
C83 C84 1.40(2) . ?
C83 C92 1.539(18) . ?
C84 C85 1.34(2) . ?
C84 H84 0.9500 . ?
C85 C86 1.37(2) . ?
C85 C88 1.53(2) . ?
C86 C87 1.42(2) . ?
C86 H86 0.9500 . ?
C88 C91 1.51(2) . ?
C88 C89 1.51(2) . ?
C88 C90 1.58(3) . ?
C89 H89A 0.9800 . ?
C89 H89B 0.9800 . ?
C89 H89C 0.9800 . ?
C90 H90A 0.9800 . ?
C90 H90B 0.9800 . ?
C90 H90C 0.9800 . ?
C91 H91A 0.9800 . ?
C91 H91B 0.9800 . ?
C91 H91C 0.9800 . ?
C92 C98 1.532(19) . ?
C92 H92A 0.9900 . ?
C92 H92B 0.9900 . ?
C93 O9 1.321(14) . ?
C93 C98 1.414(19) . ?
C93 C94 1.428(18) . ?
C93 Li8 2.46(2) . ?
C93 Li7 2.78(3) . ?
C94 C95 1.356(18) . ?
C94 C103 1.477(19) . ?
C95 C96 1.393(19) . ?
C95 H95 0.9500 . ?
C96 C97 1.381(19) . ?
C96 C99 1.558(19) . ?
C97 C98 1.401(19) . ?
C97 H97 0.9500 . ?
C99 C102 1.48(2) . ?
C99 C100 1.54(2) . ?
C99 C101 1.55(2) . ?
C100 H10F 0.9800 . ?
C100 H10D 0.9800 . ?
C100 H10E 0.9800 . ?
C101 H10J 0.9800 . ?
C101 H10K 0.9800 . ?
C101 H10I 0.9800 . ?
C102 H10M 0.9800 . ?
C102 H10P 0.9800 . ?
C102 H10L 0.9800 . ?
C103 C109 1.517(19) . ?
C103 H10H 0.9900 . ?
C103 H10G 0.9900 . ?
C104 O10 1.367(15) . ?
C104 C109 1.408(18) . ?
C104 C105 1.409(19) . ?
C104 Li6 2.50(3) . ?
C105 C106 1.393(18) . ?
C105 C114 1.506(18) . ?
C106 C107 1.35(2) . ?
C106 H106 0.9500 . ?
C107 C108 1.39(2) . ?
C107 C110 1.56(2) . ?
C108 C109 1.405(19) . ?
C108 H108 0.9500 . ?
C110 C113 1.49(2) . ?
C110 C112 1.51(2) . ?
C110 C111 1.55(2) . ?
C111 H11C 0.9800 . ?
C111 H11D 0.9800 . ?
C111 H11E 0.9800 . ?
C112 H11F 0.9800 . ?
C112 H11G 0.9800 . ?
C112 H11H 0.9800 . ?
C113 H11I 0.9800 . ?
C113 H11J 0.9800 . ?
C113 H11K 0.9800 . ?
C114 C120 1.490(19) . ?
C114 H11L 0.9900 . ?
C114 H11M 0.9900 . ?
C115 O11 1.345(16) . ?
C115 C116 1.403(18) . ?
C115 C120 1.420(19) . ?
C115 Li5 2.62(3) . ?
C115 Li7 2.71(3) . ?
C116 C117 1.394(19) . ?
C116 C125 1.504(19) . ?
C117 C118 1.39(2) . ?
C117 H117 0.9500 . ?
C118 C119 1.38(2) . ?
C118 C121 1.55(2) . ?
C119 C120 1.415(19) . ?
C119 H119 0.9500 . ?
C121 C123 1.52(2) . ?
C121 C124 1.52(3) . ?
C121 C122 1.54(2) . ?
C122 H12A 0.9800 . ?
C122 H12B 0.9800 . ?
C122 H12C 0.9800 . ?
C123 H12D 0.9800 . ?
C123 H12E 0.9800 . ?
C123 H12F 0.9800 . ?
C124 H12G 0.9800 . ?
C124 H12H 0.9800 . ?
C124 H12I 0.9800 . ?
C125 C131 1.534(16) . ?
C125 H12J 0.9900 . ?
C125 H12K 0.9900 . ?
C126 O12 1.351(15) . ?
C126 C131 1.392(17) . ?
C126 C127 1.403(17) . ?
C127 C128 1.407(18) . ?
C127 C136 1.482(17) . ?
C128 C129 1.383(18) . ?
C128 H128 0.9500 . ?
C129 C130 1.412(17) . ?
C129 C132 1.516(19) . ?
C130 C131 1.409(18) . ?
C130 H130 0.9500 . ?
C132 C135 1.521(19) . ?
C132 C133 1.53(2) . ?
C132 C134 1.54(2) . ?
C133 H13A 0.9800 . ?
C133 H13B 0.9800 . ?
C133 H13C 0.9800 . ?
C134 H13D 0.9800 . ?
C134 H13E 0.9800 . ?
C134 H13F 0.9800 . ?
C135 H13G 0.9800 . ?
C135 H13H 0.9800 . ?
C135 H13I 0.9800 . ?
C136 H13J 0.9900 . ?
C136 H13K 0.9900 . ?
C151 N1 1.17(2) . ?
C151 C152 1.38(3) . ?
C152 H15A 0.9800 . ?
C152 H15B 0.9800 . ?
C152 H15C 0.9800 . ?
C153 N2 1.12(2) . ?
C153 C154 1.50(3) . ?
C154 H15D 0.9800 . ?
C154 H15E 0.9800 . ?
C154 H15F 0.9800 . ?
C155 N3 1.155(19) . ?
C155 C156 1.48(2) . ?
C156 H15G 0.9800 . ?
C156 H15H 0.9800 . ?
C156 H15I 0.9800 . ?
C157 N4 1.16(2) . ?
C157 C158 1.45(3) . ?
C158 H15J 0.9800 . ?
C158 H15K 0.9800 . ?
C158 H15L 0.9800 . ?
C159 N5 1.13(2) . ?
C159 C160 1.46(3) . ?
C160 H16A 0.9800 . ?
C160 H16B 0.9800 . ?
C160 H16C 0.9800 . ?
C161 N6 1.135(18) . ?
C161 C162 1.47(2) . ?
C162 H16D 0.9800 . ?
C162 H16E 0.9800 . ?
C162 H16F 0.9800 . ?
C163 N7 1.17(3) . ?
C163 C164 1.42(3) . ?
C165 N8 1.102(19) . ?
C165 C166 1.45(2) . ?
C166 H16J 0.9800 . ?
C166 H16K 0.9800 . ?
C166 H16L 0.9800 . ?
C167 N9 1.50(5) . ?
C167 C168 1.74(5) . ?
C168 H16M 0.9800 . ?
C168 H16N 0.9800 . ?
C168 H16P 0.9800 . ?
C169 N10 1.18(3) . ?
C169 C170 1.40(4) . ?
C170 H17A 0.9800 . ?
C170 H17B 0.9800 . ?
C170 H17C 0.9800 . ?
C171 N11 1.17(3) . ?
C171 C172 1.51(3) . ?
C172 H17D 0.9800 . ?
C172 H17E 0.9800 . ?
C172 H17F 0.9800 . ?
C173 N12 1.17(3) . ?
C173 C174 1.53(3) . ?
C174 H17G 0.9800 . ?
C174 H17H 0.9800 . ?
C174 H17I 0.9800 . ?
C175 N13 1.20(3) . ?
C175 C176 1.49(3) . ?
C176 H17J 0.9800 . ?
C176 H17K 0.9800 . ?
C176 H17L 0.9800 . ?
C177 N14 1.18(4) . ?
C177 C178 1.35(3) . ?
C178 H17M 0.9800 . ?
C178 H17N 0.9800 . ?
C178 H17P 0.9800 . ?
C179 N15 1.31(4) . ?
C179 C180 1.49(5) . ?
C180 H18A 0.9800 . ?
C180 H18B 0.9800 . ?
C180 H18C 0.9800 . ?
C181 N16 1.23(4) . ?
C181 C182 1.63(5) . ?
C182 H18D 0.9800 . ?
C182 H18E 0.9800 . ?
C182 H18F 0.9800 . ?
C183 N17 1.12(4) . ?
C183 C184 1.44(4) . ?
C191 C192 1.39(3) . ?
C191 O16 1.48(2) . ?
C191 H19D 0.9900 . ?
C191 H19E 0.9900 . ?
C192 C193 1.47(3) . ?
C192 H19F 0.9900 . ?
C192 H19G 0.9900 . ?
C193 C194 1.49(3) . ?
C193 H19H 0.9900 . ?
C193 H19I 0.9900 . ?
C194 O16 1.37(2) . ?
C194 H19J 0.9900 . ?
C194 H19K 0.9900 . ?
C201 O15 1.27(3) . ?
C201 C202 1.58(3) . ?
C201 C204 1.59(3) . ?
C201 C203 1.60(3) . ?
C202 H20D 0.9800 . ?
C202 H20E 0.9800 . ?
C202 H20F 0.9800 . ?
C203 H20G 0.9800 . ?
C203 H20H 0.9800 . ?
C203 H20I 0.9800 . ?
C204 H20J 0.9800 . ?
C204 H20K 0.9800 . ?
C204 H20L 0.9800 . ?
Li1 O3 1.84(3) . ?
Li1 O2 1.85(3) . ?
Li1 O13 2.03(3) . ?
Li1 N1 2.06(3) . ?
Li1 Li2 2.43(4) . ?
Li1 Co1 2.74(3) . ?
Li1 Li3 3.45(4) . ?
Li2 O4 1.83(3) . ?
Li2 O3 1.94(3) . ?
Li2 O13 1.98(3) . ?
Li2 O5 1.99(3) . ?
Li2 Li3 2.46(4) . ?
Li2 Li4 2.57(4) . ?
Li3 O3 1.86(3) . ?
Li3 O5 1.88(3) . ?
Li3 N2 2.00(3) . ?
Li4 O6 1.82(4) . ?
Li4 O15 1.94(4) . ?
Li4 O5 2.00(3) . ?
Li4 O13 2.02(3) . ?
Li4 Co1 2.71(4) . ?
Li5 O12 1.89(3) . ?
Li5 N4 1.96(3) . ?
Li5 O11 1.97(3) . ?
Li5 O14 2.02(3) . ?
Li5 Li6 2.49(3) . ?
Li5 Co2 2.76(3) . ?
Li6 O10 1.86(3) . ?
Li6 O14 1.94(2) . ?
Li6 O9 1.94(3) . ?
Li6 O11 1.99(3) . ?
Li6 Li8 2.48(3) . ?
Li6 Li7 2.48(3) . ?
Li7 O9 1.87(3) . ?
Li7 O11 1.88(3) . ?
Li7 N3 2.01(3) . ?
Li8 O8 1.88(2) . ?
Li8 O9 1.94(2) . ?
Li8 O16 1.97(3) . ?
Li8 O14 2.03(2) . ?
Li8 Co2 2.75(2) . ?
Li9 O7 1.85(2) . ?
Li9 N5 2.00(3) . ?
Li9 N8 2.04(3) 4_575 ?
Li9 N6 2.06(3) . ?
O1 Co1 1.916(14) . ?
O2 Co1 1.906(12) . ?
O4 Co3 1.907(9) . ?
O6 Co1 1.910(12) . ?
O7 Co2 1.935(8) . ?
O8 Co2 1.953(9) . ?
O10 Co3 1.891(10) . ?
O12 Co2 1.917(9) . ?
O13 Co1 2.043(12) . ?
O14 Co2 2.042(9) . ?
Co3 Br1 2.437(3) . ?
Co3 Br2 2.446(3) . ?

loop_
_platon_squeeze_void_nr
_platon_squeeze_void_average_x
_platon_squeeze_void_average_y
_platon_squeeze_void_average_z
_platon_squeeze_void_volume
_platon_squeeze_void_count_electrons
_platon_squeeze_void_content
1 0.500 0.000 0.500 1069 210 '10MeCN '
2 -0.500 0.500 1.000 1069 210 10MeCN
3 0.071 0.580 0.688 7 1 ' '
4 0.071 0.920 0.188 7 1 ' '
5 0.106 0.667 0.301 16 1 ' '
6 0.106 0.833 0.801 16 1 ' '
7 0.134 0.171 0.676 11 2 ' '
8 0.134 0.329 0.176 11 2 ' '
9 0.270 0.194 0.274 13 2 ' '
10 0.270 0.306 0.774 13 2 ' '
11 0.729 0.694 0.226 13 3 ' '
12 0.729 0.806 0.726 13 2 ' '
13 0.866 0.671 0.824 11 1 ' '
14 0.866 0.829 0.324 11 1 ' '
15 0.893 0.167 0.199 16 2 ' '
16 0.893 0.333 0.699 16 2 ' '
17 0.928 0.080 0.813 7 1 ' '
18 0.928 0.420 0.312 7 1 ' '
